data_7220801
loop_
_publ_author_name
'Zhang, He'
'Lv, Jing-Hua'
'Yu, Kai'
'Wang, Chun-Mei'
'Wang, Chun-Xiao'
'Wang, Lu'
'Zhou, Bai-Bin'

_publ_section_title
;
 1,4-Bis(imidazole)butane ligand and strontium(ii) directed 1-D chains
 based on basket-type molybdophosphates and transition metal (TM) linkers
;
_journal_issue 32
_journal_name_full CrystEngComm
_journal_page_first 6110
_journal_paper_doi 10.1039/C5CE00820D
_journal_volume 17
_journal_year 2015
_chemical_formula_moiety 'C30 H60 Fe Mo18 N12 O79 P6 Sr'
_chemical_formula_sum 'C30 H60 Fe Mo18 N12 O79 P6 Sr'
_chemical_formula_weight 3909.11
_chemical_name_systematic
; 
 ? 
;
_space_group_IT_number 14
_symmetry_cell_setting monoclinic
_symmetry_space_group_name_Hall '-P 2ybc'
_symmetry_space_group_name_H-M 'P 1 21/c 1'
_atom_sites_solution_hydrogens geom
_atom_sites_solution_primary direct
_atom_sites_solution_secondary difmap
_audit_block_doi 10.5517/cc14mx8y
_audit_creation_method SHELXL-97
_audit_update_record
;
2015-04-27 deposited with the CCDC.
2015-06-18 downloaded from the CCDC.
;
_cell_angle_alpha 90.00
_cell_angle_beta 97.645(8)
_cell_angle_gamma 90.00
_cell_formula_units_Z 4
_cell_length_a 22.585(12)
_cell_length_b 13.697(7)
_cell_length_c 30.282(15)
_cell_measurement_reflns_used 2444
_cell_measurement_temperature 298(2)
_cell_measurement_theta_max 27.25
_cell_measurement_theta_min 3.83
_cell_volume 9284(8)
_computing_cell_refinement 'Bruker SMART'
_computing_data_collection 'Bruker SMART'
_computing_data_reduction 'Bruker SAINT'
_computing_molecular_graphics 'Bruker SHELXTL'
_computing_publication_material 'Bruker SHELXTL'
_computing_structure_refinement 'SHELXL-97 (Sheldrick, 1997)'
_computing_structure_solution 'SHELXS-97 (Sheldrick, 1990)'
_diffrn_ambient_temperature 298(2)
_diffrn_measured_fraction_theta_full 0.995
_diffrn_measured_fraction_theta_max 0.995
_diffrn_measurement_device_type 'CCD area detector'
_diffrn_measurement_method 'phi and omega scans'
_diffrn_radiation_monochromator graphite
_diffrn_radiation_source 'fine-focus sealed tube'
_diffrn_radiation_type MoK\a
_diffrn_radiation_wavelength 0.71000
_diffrn_reflns_av_R_equivalents 0.0955
_diffrn_reflns_av_sigmaI/netI 0.2006
_diffrn_reflns_limit_h_max 29
_diffrn_reflns_limit_h_min -9
_diffrn_reflns_limit_k_max 12
_diffrn_reflns_limit_k_min -17
_diffrn_reflns_limit_l_max 31
_diffrn_reflns_limit_l_min -36
_diffrn_reflns_number 29130
_diffrn_reflns_theta_full 27.51
_diffrn_reflns_theta_max 27.51
_diffrn_reflns_theta_min 3.65
_exptl_absorpt_coefficient_mu 3.289
_exptl_absorpt_correction_T_max 0.4276
_exptl_absorpt_correction_T_min 0.3813
_exptl_absorpt_correction_type multi-scan
_exptl_crystal_colour blue
_exptl_crystal_density_diffrn 2.797
_exptl_crystal_density_meas 0
_exptl_crystal_density_method 'not measured'
_exptl_crystal_description block
_exptl_crystal_F_000 7464.0
_exptl_crystal_size_max 0.22
_exptl_crystal_size_mid 0.20
_exptl_crystal_size_min 0.18
_refine_diff_density_max 1.465
_refine_diff_density_min -1.709
_refine_diff_density_rms 0.254
_refine_ls_extinction_coef 0.000000(3)
_refine_ls_extinction_expression Fc^*^=kFc[1+0.001xFc^2^\l^3^/sin(2\q)]^-1/4^
_refine_ls_extinction_method SHELXL
_refine_ls_goodness_of_fit_ref 1.032
_refine_ls_hydrogen_treatment constr
_refine_ls_matrix_type full
_refine_ls_number_parameters 1325
_refine_ls_number_reflns 19155
_refine_ls_number_restraints 2382
_refine_ls_restrained_S_all 1.032
_refine_ls_R_factor_all 0.0769
_refine_ls_R_factor_gt 0.0514
_refine_ls_shift/su_max 0.001
_refine_ls_shift/su_mean 0.000
_refine_ls_structure_factor_coef Fsqd
_refine_ls_weighting_details 'calc w=1/[\s^2^(Fo^2^)+(0.0000P)^2^+0.0000P] where P=(Fo^2^+2Fc^2^)/3'
_refine_ls_weighting_scheme calc
_refine_ls_wR_factor_gt 0.0870
_refine_ls_wR_factor_ref 0.1096
_reflns_number_gt 8690
_reflns_number_total 20855
_reflns_threshold_expression >2sigma(I)
_cod_data_source_file c5ce00820d2.cif
_cod_data_source_block p
_cod_depositor_comments
;
The following automatic conversions were performed:

'_symmetry_cell_setting' value 'Monoclinic' changed to 'monoclinic'
according to
/usr/data/users/saulius/crontab/automatic-downloads/rss-feeds/RSC/lib/dictionaries/cif_core.dic
dictionary named 'cif_core.dic' version 2.4.2 from 2011-04-26.

Automatic conversion script
Id: cif_fix_values 3271 2015-04-21 07:52:19Z andrius 

 Adding full bibliography for 7220800--7220804.cif.
;
_cod_original_sg_symbol_H-M P2(1)/c
_cod_database_code 7220801

loop_
_symmetry_equiv_pos_as_xyz
'x, y, z'
'-x, y+1/2, -z+1/2'
'-x, -y, -z'
'x, -y-1/2, z-1/2'

loop_
_atom_site_label
_atom_site_type_symbol
_atom_site_fract_x
_atom_site_fract_y
_atom_site_fract_z
_atom_site_U_iso_or_equiv
_atom_site_adp_type
_atom_site_occupancy
_atom_site_symmetry_multiplicity
_atom_site_calc_flag
_atom_site_refinement_flags
O9 O 0.4184(3) 0.6198(5) 0.2164(2) 0.0210(14) Uani 1 1 d U
Sr1 Sr 0.16707(4) 0.49512(8) 0.19026(4) 0.0166(3) Uani 1 1 d .
Mo1 Mo 0.40714(4) 0.38753(8) 0.14112(3) 0.0209(3) Uani 1 1 d .
Mo2 Mo 0.26054(4) 0.26360(7) 0.12456(3) 0.0180(2) Uani 1 1 d .
Mo3 Mo 0.26651(4) 0.72619(7) 0.27168(3) 0.0157(2) Uani 1 1 d .
Mo4 Mo 0.22768(5) 0.40986(7) 0.02309(3) 0.0203(2) Uani 1 1 d .
Mo5 Mo 0.24116(4) 0.58339(7) 0.36982(3) 0.0173(2) Uani 1 1 d .
Mo6 Mo 0.40785(4) 0.63313(7) 0.15383(3) 0.0200(2) Uani 1 1 d .
Mo7 Mo 0.03331(4) 0.47806(7) 0.24177(3) 0.0160(2) Uani 1 1 d .
Mo8 Mo 0.26693(4) 0.23600(7) 0.24709(3) 0.0159(2) Uani 1 1 d .
Mo9 Mo 0.26186(4) 0.75669(7) 0.14944(3) 0.0169(2) Uani 1 1 d .
Mo10 Mo 0.41375(4) 0.36203(7) 0.26431(3) 0.0185(2) Uani 1 1 d .
Mo11 Mo 0.35862(4) 0.53463(8) 0.04306(3) 0.0231(3) Uani 1 1 d .
Mo12 Mo 0.09788(4) 0.53766(8) 0.01627(3) 0.0209(3) Uani 1 1 d .
Mo13 Mo 0.02216(4) 0.51243(7) 0.11775(3) 0.0191(2) Uani 1 1 d .
Mo14 Mo 0.22845(5) 0.66370(7) 0.03515(3) 0.0199(2) Uani 1 1 d .
Mo15 Mo 0.37155(4) 0.45838(7) 0.36887(3) 0.0198(2) Uani 1 1 d .
Mo16 Mo 0.11286(4) 0.45126(8) 0.35707(3) 0.0199(2) Uani 1 1 d .
Mo17 Mo 0.41334(4) 0.60509(7) 0.27677(3) 0.0177(2) Uani 1 1 d .
Mo18 Mo 0.24227(4) 0.32783(7) 0.35696(3) 0.0171(2) Uani 1 1 d .
Fe1 Fe 0.00074(7) 0.22588(12) 0.23907(6) 0.0192(4) Uani 1 1 d .
P1 P 0.13071(13) 0.6476(2) 0.28549(10) 0.0155(7) Uani 1 1 d .
P2 P 0.12445(13) 0.3447(2) 0.09060(10) 0.0196(7) Uani 1 1 d .
P3 P 0.27294(12) 0.5116(2) 0.12969(10) 0.0162(7) Uani 1 1 d .
P4 P 0.13271(13) 0.3013(2) 0.26804(10) 0.0168(7) Uani 1 1 d .
P5 P 0.12584(13) 0.6906(2) 0.10755(10) 0.0181(7) Uani 1 1 d .
P6 P 0.27938(12) 0.4794(2) 0.26867(10) 0.0139(7) Uani 1 1 d .
O1 O 0.0486(3) 0.5266(5) 0.0594(2) 0.0210(14) Uani 1 1 d U
O2 O 0.0753(3) 0.7608(5) 0.0881(2) 0.0272(19) Uani 1 1 d U
O3 O -0.0332(3) 0.2287(5) 0.3039(2) 0.0269(19) Uani 1 1 d U
H3B H -0.0242 0.2758 0.3218 0.032 Uiso 1 1 d R
H3C H -0.0552 0.1826 0.3111 0.032 Uiso 1 1 d R
O4 O 0.4677(3) 0.2803(5) 0.2772(3) 0.028(2) Uani 1 1 d U
O5 O 0.0727(3) 0.2909(5) 0.0607(2) 0.0268(19) Uani 1 1 d U
O6 O 0.4211(3) 0.4484(5) 0.4157(2) 0.0265(19) Uani 1 1 d U
O7 O 0.4686(3) 0.6805(5) 0.2982(2) 0.0238(18) Uani 1 1 d U
O8 O 0.0928(3) 0.3456(6) 0.3808(3) 0.0297(19) Uani 1 1 d U
O10 O 0.2672(3) 0.6722(5) 0.3339(2) 0.0221(14) Uani 1 1 d U
O11 O 0.2669(3) 0.1479(5) 0.1087(3) 0.0267(19) Uani 1 1 d U
O12 O 0.2144(3) 0.2446(5) 0.3894(2) 0.0258(18) Uani 1 1 d U
O13 O 0.0385(3) 0.2378(6) 0.1777(2) 0.0318(18) Uani 1 1 d U
H13B H 0.0602 0.2865 0.1732 0.038 Uiso 1 1 d R
H13C H 0.0318 0.1936 0.1580 0.038 Uiso 1 1 d R
O14 O 0.0404(3) 0.4956(5) 0.1820(2) 0.0189(14) Uani 1 1 d U
O15 O 0.1950(3) 0.3472(5) -0.0211(2) 0.0256(19) Uani 1 1 d U
O16 O 0.2463(3) 0.5726(5) 0.2536(2) 0.0147(13) Uani 1 1 d U
O17 O 0.0608(3) 0.4614(5) 0.3062(2) 0.0188(13) Uani 1 1 d U
O18 O 0.2693(3) 0.2590(5) 0.3142(2) 0.0214(14) Uani 1 1 d U
O19 O 0.2469(3) 0.3949(5) 0.2445(2) 0.0161(13) Uani 1 1 d U
O20 O 0.3398(3) 0.5092(5) 0.1484(2) 0.0171(13) Uani 1 1 d U
O21 O 0.2777(3) 0.1155(5) 0.2550(2) 0.0223(18) Uani 1 1 d U
O22 O 0.1614(3) 0.5809(5) 0.3240(2) 0.0185(13) Uani 1 1 d U
O23 O 0.4161(3) 0.3757(5) 0.2032(2) 0.0214(14) Uani 1 1 d U
O24 O 0.2135(3) 0.6465(6) 0.4090(2) 0.0260(19) Uani 1 1 d U
O25 O 0.0811(3) 0.2401(5) 0.2795(2) 0.0197(14) Uani 1 1 d U
O26 O 0.2738(3) 0.8425(5) 0.2886(2) 0.0227(18) Uani 1 1 d U
O27 O 0.3436(3) 0.4841(5) 0.2600(2) 0.0169(13) Uani 1 1 d U
O28 O 0.3842(3) 0.4293(5) 0.0749(2) 0.0228(14) Uani 1 1 d U
O29 O 0.2801(3) 0.4675(5) 0.3202(2) 0.0180(12) Uani 1 1 d U
O30 O 0.2575(3) 0.7322(5) 0.0837(2) 0.0214(14) Uani 1 1 d U
O31 O 0.3468(3) 0.6891(5) 0.2737(2) 0.0194(13) Uani 1 1 d U
O32 O 0.3822(3) 0.6232(5) 0.0851(2) 0.0227(14) Uani 1 1 d U
O33 O 0.0998(3) 0.4026(5) 0.1263(2) 0.0190(14) Uani 1 1 d U
O34 O 0.3416(3) 0.3033(5) 0.1346(2) 0.0219(14) Uani 1 1 d U
O35 O 0.4618(3) 0.3139(6) 0.1292(2) 0.030(2) Uani 1 1 d U
O36 O 0.1780(3) 0.2372(5) 0.2482(2) 0.0159(14) Uani 1 1 d U
O37 O 0.2699(3) 0.8780(5) 0.1451(2) 0.0254(19) Uani 1 1 d U
O38 O 0.1640(3) 0.3507(5) 0.3118(2) 0.0171(13) Uani 1 1 d U
O39 O 0.2583(3) 0.7503(5) 0.2101(2) 0.0185(14) Uani 1 1 d U
O40 O 0.2557(3) 0.3171(5) 0.0621(2) 0.0202(14) Uani 1 1 d U
O41 O 0.3946(3) 0.3700(5) 0.3308(2) 0.0213(14) Uani 1 1 d U
O42 O 0.2414(3) 0.4176(5) 0.1406(2) 0.0167(13) Uani 1 1 d U
O43 O 0.2423(3) 0.5966(5) 0.1490(2) 0.0164(13) Uani 1 1 d U
O44 O 0.0784(3) 0.7018(5) 0.2999(2) 0.0192(15) Uani 1 1 d U
O45 O 0.1972(3) 0.7468(6) -0.0015(2) 0.0261(19) Uani 1 1 d U
O46 O 0.1519(3) 0.4131(5) 0.0589(2) 0.0179(13) Uani 1 1 d U
O47 O 0.3468(3) 0.2775(5) 0.2535(2) 0.0183(13) Uani 1 1 d U
O48 O -0.0274(3) 0.4208(5) 0.1072(2) 0.0266(19) Uani 1 1 d U
O49 O -0.0219(3) 0.6131(6) 0.1180(2) 0.0252(19) Uani 1 1 d U
O50 O 0.2571(3) 0.2428(5) 0.1853(2) 0.0172(14) Uani 1 1 d U
O51 O 0.1719(3) 0.7555(5) 0.1352(2) 0.0189(15) Uani 1 1 d U
O52 O 0.0122(3) 0.0751(5) 0.2493(2) 0.0185(17) Uani 1 1 d U
O53 O 0.1106(3) 0.5786(5) 0.2452(2) 0.0175(14) Uani 1 1 d U
O54 O 0.4540(3) 0.4812(5) 0.2794(2) 0.0185(14) Uani 1 1 d U
O55 O 0.4607(3) 0.7143(6) 0.1468(2) 0.0282(19) Uani 1 1 d U
O56 O 0.1031(3) 0.6124(5) 0.1364(2) 0.0195(14) Uani 1 1 d U
O57 O 0.4067(3) 0.5454(6) 0.0058(3) 0.031(2) Uani 1 1 d U
O58 O 0.1101(3) 0.3829(5) 0.2354(2) 0.0158(13) Uani 1 1 d U
O59 O 0.0752(3) 0.6407(5) -0.0123(2) 0.0287(19) Uani 1 1 d U
O60 O 0.3134(3) 0.3569(5) 0.3902(2) 0.0261(15) Uani 1 1 d U
O61 O 0.2021(3) 0.4499(5) 0.3785(2) 0.0207(14) Uani 1 1 d U
O62 O 0.3949(3) 0.5638(5) 0.3409(2) 0.0249(14) Uani 1 1 d U
O63 O 0.2695(3) 0.5233(5) 0.0784(2) 0.0178(12) Uani 1 1 d U
O64 O 0.2958(3) 0.4483(5) 0.0048(2) 0.0236(15) Uani 1 1 d U
O65 O 0.3415(3) 0.7157(5) 0.1563(2) 0.0219(14) Uani 1 1 d U
O66 O 0.1530(3) 0.6398(5) 0.0689(2) 0.0189(14) Uani 1 1 d U
O67 O 0.2956(3) 0.6358(5) 0.0130(2) 0.0225(15) Uani 1 1 d U
O68 O 0.0776(3) 0.4473(6) -0.0209(2) 0.0278(19) Uani 1 1 d U
O69 O 0.1749(3) 0.7210(5) 0.2708(2) 0.0182(14) Uani 1 1 d U
O70 O 0.3122(3) 0.5418(5) 0.3987(2) 0.0267(15) Uani 1 1 d U
O71 O 0.0893(3) 0.5385(6) 0.3907(2) 0.0270(19) Uani 1 1 d U
O72 O 0.1686(3) 0.2674(5) 0.1108(2) 0.0211(15) Uani 1 1 d U
O73 O -0.0135(3) 0.3789(5) 0.2380(2) 0.0212(16) Uani 1 1 d U
O74 O 0.4497(3) 0.5121(5) 0.1459(2) 0.0206(14) Uani 1 1 d U
O75 O 0.1864(3) 0.5414(5) 0.0082(2) 0.0202(14) Uani 1 1 d U
N1 N 0.3961(4) 1.0126(7) 0.2255(3) 0.028(2) Uani 1 1 d U
N2 N 0.8726(5) 0.5878(8) 0.1620(4) 0.038(3) Uani 1 1 d U
H2 H 0.8830 0.6477 0.1666 0.045 Uiso 1 1 calc R
N3 N 0.1119(5) -0.0032(9) 0.1608(4) 0.052(3) Uani 1 1 d U
N4 N 0.8428(4) 0.4546(8) 0.1290(4) 0.032(2) Uani 1 1 d U
N5 N 0.4539(4) 0.9891(7) 0.2874(3) 0.031(2) Uani 1 1 d U
H5 H 0.4800 0.9981 0.3104 0.038 Uiso 1 1 calc R
C1 C 0.1658(8) 0.0288(11) 0.1813(5) 0.056(3) Uani 1 1 d U
H1 H 0.1864 0.0845 0.1747 0.067 Uiso 1 1 calc R
C2 C 0.7135(6) 0.4619(10) 0.1013(4) 0.046(2) Uani 1 1 d U
H2A H 0.7327 0.5064 0.1237 0.055 Uiso 1 1 calc R
H2B H 0.7106 0.4946 0.0727 0.055 Uiso 1 1 calc R
C3 C 0.8552(6) 0.5481(10) 0.1224(5) 0.040(2) Uani 1 1 d U
H3A H 0.8523 0.5798 0.0950 0.048 Uiso 1 1 calc R
C4 C 0.7532(6) 0.3703(9) 0.1000(4) 0.041(2) Uani 1 1 d U
H4A H 0.7510 0.3327 0.1268 0.049 Uiso 1 1 calc R
H4B H 0.7366 0.3303 0.0749 0.049 Uiso 1 1 calc R
C5 C 0.8537(6) 0.4364(10) 0.1736(4) 0.040(2) Uani 1 1 d U
H5A H 0.8496 0.3774 0.1881 0.048 Uiso 1 1 calc R
C6 C 0.4357(7) 1.0559(12) 0.2574(5) 0.056(3) Uani 1 1 d U
H6 H 0.4477 1.1208 0.2579 0.067 Uiso 1 1 calc R
C7 C 0.1006(8) -0.0846(10) 0.1814(5) 0.055(3) Uani 1 1 d U
H7 H 0.0663 -0.1217 0.1736 0.066 Uiso 1 1 calc R
C8 C 0.1408(7) -0.1071(9) 0.2128(5) 0.043(3) Uani 1 1 d U
H8 H 0.1408 -0.1609 0.2315 0.051 Uiso 1 1 calc R
C9 C 0.8169(6) 0.3887(10) 0.0962(4) 0.041(2) Uani 1 1 d U
H9A H 0.8386 0.3274 0.0991 0.049 Uiso 1 1 calc R
H9B H 0.8202 0.4151 0.0669 0.049 Uiso 1 1 calc R
N6 N 0.6182(6) 0.5277(10) 0.1132(4) 0.053(3) Uani 1 1 d U
C10 C 0.3911(7) 0.9201(12) 0.2381(5) 0.064(3) Uani 1 1 d U
H10 H 0.3671 0.8734 0.2222 0.076 Uiso 1 1 calc R
C11 C 0.4251(7) 0.9041(11) 0.2765(5) 0.055(3) Uani 1 1 d U
H11 H 0.4286 0.8461 0.2926 0.066 Uiso 1 1 calc R
N7 N 0.1830(6) -0.0390(10) 0.2139(5) 0.074(4) Uani 1 1 d U
H7A H 0.2157 -0.0377 0.2321 0.089 Uiso 1 1 calc R
C12 C 0.0783(8) 0.0360(12) 0.1197(5) 0.069(3) Uani 1 1 d U
H12A H 0.0750 0.1064 0.1218 0.083 Uiso 1 1 calc R
H12B H 0.0383 0.0087 0.1153 0.083 Uiso 1 1 calc R
C13 C 0.8716(6) 0.5229(10) 0.1920(5) 0.043(3) Uani 1 1 d U
H13A H 0.8817 0.5337 0.2224 0.051 Uiso 1 1 calc R
C15 C 0.3707(7) 1.0616(12) 0.1856(5) 0.069(3) Uani 1 1 d U
H15A H 0.3653 1.1301 0.1923 0.083 Uiso 1 1 calc R
H15B H 0.3316 1.0342 0.1757 0.083 Uiso 1 1 calc R
N8 N 0.5581(7) 0.6430(11) 0.0952(5) 0.083(4) Uani 1 1 d U
H8A H 0.5293 0.6762 0.0811 0.100 Uiso 1 1 calc R
C17 C 0.5736(8) 0.5550(12) 0.0838(5) 0.057(3) Uani 1 1 d U
H17 H 0.5561 0.5190 0.0595 0.068 Uiso 1 1 calc R
C16 C 0.5933(7) 0.6748(11) 0.1320(5) 0.053(3) Uani 1 1 d U
H16 H 0.5923 0.7347 0.1463 0.063 Uiso 1 1 calc R
C18 C 0.6287(7) 0.6016(12) 0.1425(5) 0.058(3) Uani 1 1 d U
H18 H 0.6579 0.6003 0.1672 0.069 Uiso 1 1 calc R
C19 C 0.6516(7) 0.4402(11) 0.1116(5) 0.053(3) Uani 1 1 d U
H19A H 0.6314 0.3974 0.0889 0.063 Uiso 1 1 calc R
H19B H 0.6539 0.4069 0.1400 0.063 Uiso 1 1 calc R
C20 C 0.4085(8) 1.0538(13) 0.1481(6) 0.079(3) Uani 1 1 d U
H20A H 0.3900 1.0900 0.1224 0.095 Uiso 1 1 calc R
H20B H 0.4477 1.0815 0.1574 0.095 Uiso 1 1 calc R
C21 C 0.4141(9) 0.9548(15) 0.1367(6) 0.095(3) Uani 1 1 d U
H21A H 0.3747 0.9256 0.1304 0.115 Uiso 1 1 calc R
H21B H 0.4360 0.9201 0.1616 0.115 Uiso 1 1 calc R
N9 N 0.4120(9) 0.9204(15) 0.0534(6) 0.117(5) Uani 1 1 d U
C23 C 0.3785(10) 0.8440(17) 0.0474(8) 0.113(3) Uani 1 1 d U
H23 H 0.3698 0.7992 0.0687 0.135 Uiso 1 1 calc R
C25 C 0.4452(9) 0.9453(16) 0.0979(6) 0.106(3) Uani 1 1 d U
H25A H 0.4758 0.8960 0.1049 0.127 Uiso 1 1 calc R
H25B H 0.4656 1.0066 0.0947 0.127 Uiso 1 1 calc R
C26 C 0.4174(10) 0.9661(16) 0.0179(8) 0.114(4) Uani 1 1 d U
H26 H 0.4431 1.0180 0.0150 0.137 Uiso 1 1 calc R
N10 N 0.3588(9) 0.8435(14) 0.0034(6) 0.134(4) Uani 1 1 d U
H10A H 0.3372 0.7995 -0.0111 0.161 Uiso 1 1 calc R
O3W O 0.9681(4) 0.2189(7) 0.0892(3) 0.072(3) Uani 1 1 d U
H3WA H 0.9927 0.1992 0.1111 0.086 Uiso 1 1 d R
H3WB H 0.9798 0.2278 0.0639 0.086 Uiso 1 1 d R
O2W O 0.4344(5) 0.7188(7) 0.4011(3) 0.072(3) Uani 1 1 d U
H2WA H 0.4224 0.7774 0.4025 0.086 Uiso 1 1 d R
H2WB H 0.4601 0.6962 0.4216 0.086 Uiso 1 1 d R
O1W O 0.3293(5) 0.2468(8) 0.4688(4) 0.093(3) Uani 1 1 d U
H1WA H 0.3050 0.2823 0.4808 0.111 Uiso 1 1 d R
H1WB H 0.3472 0.1999 0.4833 0.111 Uiso 1 1 d R
N11 N 0.1598(10) 0.0326(13) -0.0049(5) 0.100(5) Uani 1 1 d U
N12 N 0.2260(10) 0.1336(12) -0.0132(5) 0.106(5) Uani 1 1 d U
H12 H 0.2428 0.1880 -0.0184 0.128 Uiso 1 1 calc R
C33 C 0.2118(11) -0.0104(16) 0.0050(6) 0.099(3) Uani 1 1 d U
H33 H 0.2173 -0.0747 0.0146 0.118 Uiso 1 1 calc R
C34 C 0.1689(12) 0.1235(17) -0.0168(7) 0.096(3) Uani 1 1 d U
H34 H 0.1401 0.1705 -0.0258 0.116 Uiso 1 1 calc R
C35 C 0.2570(11) 0.0539(16) -0.0008(7) 0.103(4) Uani 1 1 d U
H35 H 0.2981 0.0440 0.0029 0.124 Uiso 1 1 calc R
C40 C 0.3803(11) 0.9274(17) -0.0135(8) 0.122(4) Uani 1 1 d U
H40 H 0.3702 0.9518 -0.0422 0.147 Uiso 1 1 calc R
C36 C 0.1042(9) -0.0124(15) -0.0001(6) 0.094(3) Uani 1 1 d U
H36A H 0.1107 -0.0818 0.0046 0.112 Uiso 1 1 calc R
H36B H 0.0773 -0.0044 -0.0277 0.112 Uiso 1 1 calc R
C37 C 0.0738(9) 0.0287(14) 0.0384(6) 0.095(3) Uani 1 1 d U
H37A H 0.0680 0.0986 0.0350 0.114 Uiso 1 1 calc R
H37B H 0.0353 -0.0020 0.0391 0.114 Uiso 1 1 calc R
C38 C 0.1132(8) 0.0074(13) 0.0784(5) 0.080(3) Uani 1 1 d U
H38A H 0.1497 0.0451 0.0794 0.096 Uiso 1 1 calc R
H38B H 0.1234 -0.0614 0.0795 0.096 Uiso 1 1 calc R
O4W O 0.9681(4) 0.7454(7) 0.0422(3) 0.064(3) Uani 1 1 d U
H4WA H 0.9868 0.7827 0.0617 0.077 Uiso 1 1 d R
H4WB H 0.9832 0.7311 0.0187 0.077 Uiso 1 1 d R

loop_
_atom_site_aniso_label
_atom_site_aniso_U_11
_atom_site_aniso_U_22
_atom_site_aniso_U_33
_atom_site_aniso_U_23
_atom_site_aniso_U_13
_atom_site_aniso_U_12
O9 0.021(3) 0.021(3) 0.020(3) 0.000(3) 0.001(3) 0.001(3)
Sr1 0.0152(5) 0.0173(6) 0.0160(7) 0.0004(5) -0.0021(5) -0.0012(5)
Mo1 0.0191(6) 0.0217(6) 0.0210(7) -0.0005(5) 0.0001(5) 0.0035(5)
Mo2 0.0201(5) 0.0152(5) 0.0176(6) -0.0019(5) -0.0021(4) 0.0021(4)
Mo3 0.0173(5) 0.0131(5) 0.0154(6) -0.0009(4) -0.0022(4) -0.0013(4)
Mo4 0.0265(6) 0.0213(6) 0.0121(6) -0.0009(5) -0.0011(4) 0.0022(5)
Mo5 0.0202(5) 0.0159(5) 0.0143(6) -0.0008(4) -0.0027(4) -0.0015(4)
Mo6 0.0172(5) 0.0217(6) 0.0202(7) 0.0006(5) -0.0011(4) -0.0026(5)
Mo7 0.0157(5) 0.0131(5) 0.0183(6) -0.0004(4) -0.0010(4) -0.0006(4)
Mo8 0.0171(5) 0.0128(5) 0.0164(6) 0.0001(4) -0.0030(4) 0.0008(4)
Mo9 0.0195(5) 0.0144(5) 0.0158(6) -0.0002(4) -0.0012(4) -0.0017(4)
Mo10 0.0159(5) 0.0186(6) 0.0198(7) -0.0001(5) -0.0025(4) 0.0017(4)
Mo11 0.0255(6) 0.0274(6) 0.0164(7) 0.0007(5) 0.0024(5) 0.0010(5)
Mo12 0.0219(5) 0.0240(6) 0.0146(6) -0.0001(5) -0.0056(4) -0.0004(5)
Mo13 0.0179(5) 0.0195(6) 0.0180(6) 0.0007(5) -0.0040(4) 0.0006(4)
Mo14 0.0258(6) 0.0197(6) 0.0134(6) 0.0016(5) -0.0004(5) -0.0013(5)
Mo15 0.0197(5) 0.0211(6) 0.0167(7) 0.0011(5) -0.0047(4) -0.0009(5)
Mo16 0.0187(5) 0.0234(6) 0.0172(7) 0.0028(5) 0.0004(4) -0.0010(5)
Mo17 0.0163(5) 0.0177(6) 0.0177(6) -0.0009(5) -0.0029(4) -0.0017(4)
Mo18 0.0188(5) 0.0164(5) 0.0147(6) 0.0026(4) -0.0029(4) -0.0005(4)
Fe1 0.0154(8) 0.0161(9) 0.0248(11) 0.0008(8) -0.0022(7) -0.0016(7)
P1 0.0152(15) 0.0184(17) 0.0119(18) -0.0016(13) -0.0024(12) -0.0002(13)
P2 0.0196(17) 0.0193(17) 0.018(2) -0.0012(14) -0.0048(14) 0.0003(14)
P3 0.0171(15) 0.0174(16) 0.0131(19) -0.0016(13) -0.0015(12) -0.0003(13)
P4 0.0163(15) 0.0145(16) 0.0181(19) 0.0005(14) -0.0032(13) -0.0018(13)
P5 0.0188(16) 0.0183(17) 0.0157(19) 0.0015(14) -0.0028(13) 0.0015(13)
P6 0.0133(14) 0.0132(16) 0.0143(18) 0.0005(13) -0.0009(12) -0.0017(12)
O1 0.022(3) 0.024(3) 0.016(3) 0.002(3) -0.004(3) 0.000(3)
O2 0.036(4) 0.018(4) 0.024(4) 0.004(3) -0.008(4) 0.003(4)
O3 0.033(4) 0.020(4) 0.029(5) -0.002(4) 0.007(3) -0.005(4)
O4 0.025(4) 0.022(4) 0.032(5) 0.002(4) -0.011(4) 0.011(4)
O5 0.036(4) 0.022(4) 0.020(4) 0.001(3) -0.006(3) 0.000(4)
O6 0.030(4) 0.030(4) 0.015(4) 0.004(4) -0.015(3) 0.008(4)
O7 0.018(4) 0.025(4) 0.026(4) -0.008(4) -0.007(3) -0.003(3)
O8 0.028(4) 0.034(4) 0.026(4) 0.009(4) 0.001(3) -0.004(4)
O10 0.021(3) 0.021(3) 0.022(3) 0.000(3) -0.004(3) -0.002(3)
O11 0.031(4) 0.016(4) 0.032(5) 0.002(4) -0.001(4) 0.002(4)
O12 0.031(4) 0.025(4) 0.021(4) 0.002(4) 0.001(3) -0.007(4)
O13 0.030(4) 0.032(4) 0.034(4) -0.007(4) 0.006(3) -0.017(3)
O14 0.021(3) 0.017(3) 0.018(3) -0.001(3) -0.004(2) 0.001(3)
O15 0.033(4) 0.023(4) 0.019(4) -0.005(4) -0.004(3) 0.000(4)
O16 0.017(2) 0.011(3) 0.016(3) -0.002(2) 0.000(2) -0.001(2)
O17 0.019(3) 0.018(3) 0.018(3) 0.004(2) -0.003(2) 0.003(2)
O18 0.026(3) 0.019(3) 0.018(3) 0.005(3) -0.001(2) 0.000(3)
O19 0.018(3) 0.013(3) 0.015(3) 0.001(2) -0.003(2) -0.001(2)
O20 0.018(2) 0.016(2) 0.017(3) -0.004(2) 0.000(2) 0.001(2)
O21 0.026(4) 0.020(4) 0.020(4) 0.004(3) 0.001(3) -0.005(3)
O22 0.018(3) 0.017(3) 0.019(3) 0.004(2) -0.003(2) 0.001(2)
O23 0.023(3) 0.019(3) 0.023(3) -0.002(3) 0.005(3) -0.001(3)
O24 0.025(4) 0.034(4) 0.019(4) -0.004(4) 0.002(3) -0.001(4)
O25 0.020(3) 0.016(3) 0.022(3) 0.004(3) -0.002(3) -0.002(3)
O26 0.019(4) 0.018(4) 0.028(5) -0.001(4) -0.010(3) 0.000(3)
O27 0.017(2) 0.016(3) 0.017(3) 0.000(2) -0.001(2) -0.001(2)
O28 0.024(3) 0.024(3) 0.020(3) -0.004(3) 0.001(3) 0.001(3)
O29 0.019(2) 0.017(2) 0.017(2) 0.001(2) -0.002(2) -0.001(2)
O30 0.027(3) 0.025(3) 0.012(3) 0.002(3) 0.000(2) -0.004(3)
O31 0.021(3) 0.018(3) 0.017(3) 0.000(2) -0.003(2) -0.005(2)
O32 0.023(3) 0.026(3) 0.019(3) 0.001(3) 0.001(2) -0.002(3)
O33 0.021(3) 0.018(3) 0.018(3) 0.000(3) 0.001(2) 0.000(3)
O34 0.023(3) 0.024(3) 0.019(3) -0.004(2) 0.002(2) 0.003(2)
O35 0.028(4) 0.040(5) 0.021(5) -0.001(4) 0.004(4) 0.000(4)
O36 0.019(3) 0.013(3) 0.016(3) 0.001(3) 0.001(3) -0.002(3)
O37 0.036(5) 0.018(4) 0.021(4) -0.003(4) -0.001(4) -0.002(4)
O38 0.016(3) 0.017(3) 0.017(3) 0.001(2) -0.003(2) -0.002(2)
O39 0.021(3) 0.015(3) 0.020(3) 0.001(3) 0.008(3) 0.001(3)
O40 0.022(3) 0.020(3) 0.019(3) -0.002(3) 0.003(2) 0.003(3)
O41 0.021(3) 0.023(3) 0.018(3) 0.003(3) -0.005(2) 0.000(3)
O42 0.020(3) 0.014(3) 0.014(3) -0.003(2) -0.002(2) 0.001(2)
O43 0.018(3) 0.016(3) 0.014(3) -0.001(2) -0.004(2) 0.002(2)
O44 0.017(3) 0.014(3) 0.026(4) -0.001(3) 0.001(3) 0.005(3)
O45 0.028(4) 0.034(4) 0.015(4) 0.001(4) 0.000(3) -0.001(4)
O46 0.022(3) 0.017(3) 0.013(3) 0.003(2) -0.003(2) 0.003(2)
O47 0.019(3) 0.018(3) 0.018(3) -0.001(2) 0.001(2) 0.003(2)
O48 0.025(4) 0.026(4) 0.024(4) 0.002(4) -0.014(3) -0.004(4)
O49 0.018(4) 0.031(4) 0.025(4) -0.001(4) -0.006(3) 0.005(3)
O50 0.019(3) 0.015(3) 0.017(3) -0.002(3) 0.000(3) 0.001(3)
O51 0.023(3) 0.015(3) 0.017(3) 0.001(3) -0.004(3) -0.002(3)
O52 0.017(3) 0.016(4) 0.021(4) 0.002(3) -0.002(3) -0.005(3)
O53 0.016(3) 0.016(3) 0.020(3) 0.000(3) -0.001(2) -0.003(2)
O54 0.016(3) 0.018(3) 0.019(3) 0.001(3) -0.004(2) -0.001(3)
O55 0.017(4) 0.037(5) 0.030(5) 0.006(4) 0.001(3) -0.004(4)
O56 0.020(3) 0.019(3) 0.020(3) 0.005(3) 0.001(3) -0.001(3)
O57 0.031(4) 0.036(5) 0.027(5) -0.006(4) 0.003(4) 0.001(4)
O58 0.017(3) 0.015(3) 0.015(3) 0.004(2) 0.000(2) 0.001(2)
O59 0.033(4) 0.027(4) 0.022(4) 0.008(4) -0.010(4) 0.004(4)
O60 0.028(3) 0.025(3) 0.022(3) 0.006(3) -0.007(3) 0.005(3)
O61 0.024(3) 0.018(3) 0.018(3) 0.003(3) -0.001(2) 0.001(2)
O62 0.024(3) 0.026(3) 0.023(3) 0.003(3) -0.003(2) -0.002(3)
O63 0.022(2) 0.018(2) 0.013(2) -0.002(2) 0.002(2) -0.002(2)
O64 0.027(3) 0.026(3) 0.018(3) 0.001(3) 0.005(3) 0.003(3)
O65 0.023(3) 0.023(3) 0.019(3) -0.002(2) -0.001(2) -0.004(2)
O66 0.023(3) 0.019(3) 0.014(3) 0.003(2) -0.002(2) -0.001(2)
O67 0.028(3) 0.023(3) 0.016(3) -0.002(3) 0.002(3) 0.000(3)
O68 0.032(4) 0.029(4) 0.019(4) -0.003(4) -0.007(3) -0.003(4)
O69 0.020(3) 0.011(3) 0.023(3) 0.003(3) 0.002(3) 0.001(3)
O70 0.027(3) 0.027(3) 0.024(3) 0.002(3) -0.004(3) 0.000(3)
O71 0.028(4) 0.037(4) 0.014(4) -0.009(4) -0.003(3) 0.002(4)
O72 0.022(3) 0.020(3) 0.021(3) -0.003(3) 0.001(3) 0.002(3)
O73 0.023(3) 0.018(3) 0.021(3) 0.002(3) -0.004(3) -0.002(3)
O74 0.017(3) 0.024(3) 0.018(3) -0.001(3) -0.005(3) 0.000(3)
O75 0.026(3) 0.020(3) 0.014(3) -0.001(3) 0.001(2) -0.002(3)
N1 0.022(4) 0.030(5) 0.032(5) -0.001(4) -0.001(4) 0.000(4)
N2 0.045(6) 0.032(6) 0.037(7) -0.005(5) 0.006(5) -0.001(5)
N3 0.051(7) 0.050(7) 0.053(8) -0.014(6) -0.001(6) 0.007(6)
N4 0.037(5) 0.029(5) 0.031(5) -0.002(4) 0.006(4) -0.003(4)
N5 0.029(5) 0.031(6) 0.031(6) -0.006(5) -0.005(5) -0.009(5)
C1 0.083(7) 0.033(5) 0.048(6) 0.011(5) -0.004(5) -0.005(5)
C2 0.063(5) 0.046(5) 0.027(4) -0.002(4) 0.005(4) -0.011(4)
C3 0.053(5) 0.041(5) 0.025(5) 0.001(4) 0.002(4) -0.008(4)
C4 0.058(5) 0.039(5) 0.023(5) -0.002(4) -0.001(4) -0.012(4)
C5 0.057(5) 0.039(5) 0.022(5) 0.005(4) 0.001(4) -0.012(4)
C6 0.065(6) 0.053(6) 0.048(6) 0.005(5) 0.002(5) -0.008(5)
C7 0.081(7) 0.032(5) 0.052(6) 0.001(5) 0.005(5) -0.012(5)
C8 0.072(7) 0.019(5) 0.035(6) 0.003(5) 0.000(5) -0.001(5)
C9 0.059(5) 0.040(5) 0.024(5) -0.005(4) 0.002(4) -0.005(5)
N6 0.052(7) 0.069(8) 0.040(7) -0.020(7) 0.014(6) 0.003(7)
C10 0.074(6) 0.059(5) 0.054(6) 0.005(5) -0.004(5) -0.017(5)
C11 0.069(7) 0.045(6) 0.050(7) 0.010(6) 0.000(5) -0.014(6)
N7 0.072(8) 0.066(8) 0.083(8) -0.014(7) 0.005(7) 0.009(6)
C12 0.094(6) 0.052(5) 0.058(6) 0.004(5) -0.005(5) -0.002(5)
C13 0.053(6) 0.051(6) 0.023(6) 0.002(5) 0.000(5) -0.011(5)
C15 0.079(6) 0.072(5) 0.053(6) 0.011(5) -0.001(5) -0.010(5)
N8 0.082(9) 0.100(9) 0.068(9) -0.012(8) 0.012(7) 0.012(8)
C17 0.073(6) 0.060(6) 0.037(5) -0.016(5) 0.006(5) -0.004(5)
C16 0.073(7) 0.050(6) 0.036(6) -0.016(5) 0.008(5) -0.010(6)
C18 0.072(6) 0.062(6) 0.039(5) -0.010(5) 0.004(5) -0.013(5)
C19 0.068(5) 0.053(5) 0.036(5) -0.007(5) 0.003(5) -0.008(5)
C20 0.088(6) 0.081(6) 0.065(6) 0.010(5) -0.003(5) -0.012(5)
C21 0.106(6) 0.102(6) 0.077(6) 0.005(5) 0.005(5) -0.021(5)
N9 0.131(8) 0.132(8) 0.084(7) 0.019(7) 0.003(6) -0.021(7)
C23 0.132(6) 0.116(6) 0.087(6) 0.011(6) 0.003(6) -0.032(6)
C25 0.118(6) 0.114(6) 0.084(6) 0.006(6) 0.006(5) -0.025(6)
C26 0.128(7) 0.118(7) 0.094(7) 0.011(6) 0.004(6) -0.035(6)
N10 0.153(6) 0.133(6) 0.112(6) 0.012(6) 0.004(6) -0.032(6)
O3W 0.072(4) 0.072(4) 0.071(4) 0.0013(19) 0.0086(19) 0.0003(19)
O2W 0.077(5) 0.066(5) 0.071(5) -0.009(5) 0.006(4) -0.013(5)
O1W 0.086(6) 0.100(7) 0.090(6) 0.027(6) 0.000(6) 0.008(6)
N11 0.168(15) 0.069(10) 0.069(10) -0.007(8) 0.035(10) -0.019(10)
N12 0.178(15) 0.065(10) 0.079(10) -0.004(8) 0.026(10) -0.012(10)
C33 0.125(7) 0.083(6) 0.086(7) -0.001(6) 0.005(6) -0.005(6)
C34 0.123(7) 0.082(6) 0.080(7) -0.002(6) 0.002(6) -0.002(6)
C35 0.127(8) 0.087(7) 0.093(7) -0.002(7) 0.004(7) -0.004(7)
C40 0.142(7) 0.127(7) 0.096(7) 0.014(6) 0.004(6) -0.036(6)
C36 0.120(7) 0.081(6) 0.077(6) -0.004(5) 0.004(6) -0.004(6)
C37 0.119(7) 0.085(6) 0.078(7) -0.005(6) 0.000(6) -0.002(6)
C38 0.106(6) 0.066(5) 0.064(6) 0.001(5) -0.004(5) -0.005(5)
O4W 0.065(3) 0.063(3) 0.062(3) -0.0002(19) 0.0039(19) -0.0017(19)

loop_
_atom_type_symbol
_atom_type_description
_atom_type_scat_dispersion_real
_atom_type_scat_dispersion_imag
_atom_type_scat_source
H H 0.0000 0.0000 'International Tables Vol C Tables 4.2.6.8 and 6.1.1.4'
Fe Fe 0.3463 0.8444 'International Tables Vol C Tables 4.2.6.8 and 6.1.1.4'
Mo Mo -1.6832 0.6857 'International Tables Vol C Tables 4.2.6.8 and 6.1.1.4'
N N 0.0061 0.0033 'International Tables Vol C Tables 4.2.6.8 and 6.1.1.4'
O O 0.0106 0.0060 'International Tables Vol C Tables 4.2.6.8 and 6.1.1.4'
P P 0.1023 0.0942 'International Tables Vol C Tables 4.2.6.8 and 6.1.1.4'
Sr Sr -1.5307 3.2498 'International Tables Vol C Tables 4.2.6.8 and 6.1.1.4'
C C 0.0033 0.0016 'International Tables Vol C Tables 4.2.6.8 and 6.1.1.4'

loop_
_geom_angle_atom_site_label_1
_geom_angle_atom_site_label_2
_geom_angle_atom_site_label_3
_geom_angle
_geom_angle_site_symmetry_1
_geom_angle_site_symmetry_3
Mo17 O9 Mo6 169.3(4) . .
O53 Sr1 O58 64.9(2) . .
O53 Sr1 O56 81.1(2) . .
O58 Sr1 O56 116.0(2) . .
O53 Sr1 O42 171.0(2) . .
O58 Sr1 O42 118.5(2) . .
O56 Sr1 O42 103.6(2) . .
O53 Sr1 O33 114.5(2) . .
O58 Sr1 O33 79.6(2) . .
O56 Sr1 O33 67.3(2) . .
O42 Sr1 O33 74.5(2) . .
O53 Sr1 O43 119.5(2) . .
O58 Sr1 O43 170.6(2) . .
O56 Sr1 O43 73.4(2) . .
O42 Sr1 O43 55.9(2) . .
O33 Sr1 O43 104.5(2) . .
O53 Sr1 O19 100.9(2) . .
O58 Sr1 O19 72.7(2) . .
O56 Sr1 O19 170.8(2) . .
O42 Sr1 O19 73.2(2) . .
O33 Sr1 O19 119.1(2) . .
O43 Sr1 O19 98.0(2) . .
O53 Sr1 O16 72.1(2) . .
O58 Sr1 O16 101.3(2) . .
O56 Sr1 O16 118.2(2) . .
O42 Sr1 O16 98.8(2) . .
O33 Sr1 O16 172.6(2) . .
O43 Sr1 O16 73.6(2) . .
O19 Sr1 O16 54.9(2) . .
O53 Sr1 O14 57.4(2) . .
O58 Sr1 O14 57.8(2) . .
O56 Sr1 O14 58.1(2) . .
O42 Sr1 O14 131.7(2) . .
O33 Sr1 O14 57.2(2) . .
O43 Sr1 O14 131.5(2) . .
O19 Sr1 O14 130.5(2) . .
O16 Sr1 O14 129.5(2) . .
O53 Sr1 Mo7 37.58(16) . .
O58 Sr1 Mo7 37.26(16) . .
O56 Sr1 Mo7 83.30(17) . .
O42 Sr1 Mo7 149.69(16) . .
O33 Sr1 Mo7 81.45(16) . .
O43 Sr1 Mo7 150.94(16) . .
O19 Sr1 Mo7 103.83(16) . .
O16 Sr1 Mo7 103.73(16) . .
O14 Sr1 Mo7 30.81(14) . .
O53 Sr1 P2 134.48(16) . .
O58 Sr1 P2 90.41(17) . .
O56 Sr1 P2 76.50(17) . .
O42 Sr1 P2 54.54(15) . .
O33 Sr1 P2 19.97(16) . .
O43 Sr1 P2 91.19(16) . .
O19 Sr1 P2 107.47(16) . .
O16 Sr1 P2 153.13(16) . .
O14 Sr1 P2 77.18(15) . .
Mo7 Sr1 P2 100.19(6) . .
O53 Sr1 Mo13 82.90(16) . .
O58 Sr1 Mo13 83.44(15) . .
O56 Sr1 Mo13 37.86(16) . .
O42 Sr1 Mo13 105.59(15) . .
O33 Sr1 Mo13 38.09(16) . .
O43 Sr1 Mo13 105.07(15) . .
O19 Sr1 Mo13 151.05(15) . .
O16 Sr1 Mo13 149.19(15) . .
O14 Sr1 Mo13 31.31(14) . .
Mo7 Sr1 Mo13 62.12(5) . .
P2 Sr1 Mo13 55.52(5) . .
O35 Mo1 O34 101.7(4) . .
O35 Mo1 O23 100.3(3) . .
O34 Mo1 O23 91.8(3) . .
O35 Mo1 O74 100.0(3) . .
O34 Mo1 O74 157.3(3) . .
O23 Mo1 O74 90.9(3) . .
O35 Mo1 O28 93.1(3) . .
O34 Mo1 O28 88.6(3) . .
O23 Mo1 O28 166.1(3) . .
O74 Mo1 O28 83.6(3) . .
O35 Mo1 O20 168.9(3) . .
O34 Mo1 O20 86.1(3) . .
O23 Mo1 O20 87.2(3) . .
O74 Mo1 O20 71.5(3) . .
O28 Mo1 O20 79.0(3) . .
O11 Mo2 O50 98.9(3) . .
O11 Mo2 O34 101.6(3) . .
O50 Mo2 O34 92.9(3) . .
O11 Mo2 O40 94.1(3) . .
O50 Mo2 O40 166.3(3) . .
O34 Mo2 O40 88.7(3) . .
O11 Mo2 O72 95.1(3) . .
O50 Mo2 O72 91.7(3) . .
O34 Mo2 O72 161.8(3) . .
O40 Mo2 O72 82.8(3) . .
O11 Mo2 O42 173.1(3) . .
O50 Mo2 O42 84.0(3) . .
O34 Mo2 O42 84.5(3) . .
O40 Mo2 O42 82.6(3) . .
O72 Mo2 O42 78.5(3) . .
O26 Mo3 O31 101.1(3) . .
O26 Mo3 O39 97.4(3) . .
O31 Mo3 O39 92.8(3) . .
O26 Mo3 O10 94.3(3) . .
O31 Mo3 O10 89.0(3) . .
O39 Mo3 O10 167.6(3) . .
O26 Mo3 O69 95.4(3) . .
O31 Mo3 O69 162.3(3) . .
O39 Mo3 O69 91.5(3) . .
O10 Mo3 O69 83.3(3) . .
O26 Mo3 O16 172.6(3) . .
O31 Mo3 O16 85.2(3) . .
O39 Mo3 O16 86.0(3) . .
O10 Mo3 O16 81.9(3) . .
O69 Mo3 O16 77.9(3) . .
O15 Mo4 O64 102.0(4) . .
O15 Mo4 O40 104.1(3) . .
O64 Mo4 O40 99.8(3) . .
O15 Mo4 O75 97.8(3) . .
O64 Mo4 O75 93.4(3) . .
O40 Mo4 O75 151.4(3) . .
O15 Mo4 O46 96.8(3) . .
O64 Mo4 O46 158.6(3) . .
O40 Mo4 O46 85.2(3) . .
O75 Mo4 O46 73.9(3) . .
O15 Mo4 O63 170.1(3) . .
O64 Mo4 O63 75.5(3) . .
O40 Mo4 O63 85.8(3) . .
O75 Mo4 O63 73.0(3) . .
O46 Mo4 O63 84.2(3) . .
O24 Mo5 O10 105.5(4) . .
O24 Mo5 O70 102.3(3) . .
O10 Mo5 O70 99.5(3) . .
O24 Mo5 O61 99.4(3) . .
O10 Mo5 O61 149.8(3) . .
O70 Mo5 O61 91.5(3) . .
O24 Mo5 O22 96.2(3) . .
O10 Mo5 O22 86.1(3) . .
O70 Mo5 O22 158.3(3) . .
O61 Mo5 O22 74.3(3) . .
O24 Mo5 O29 170.5(3) . .
O10 Mo5 O29 83.8(3) . .
O70 Mo5 O29 73.9(3) . .
O61 Mo5 O29 72.3(3) . .
O22 Mo5 O29 86.0(3) . .
O55 Mo6 O65 101.0(3) . .
O55 Mo6 O9 101.4(3) . .
O65 Mo6 O9 90.7(3) . .
O55 Mo6 O74 100.7(3) . .
O65 Mo6 O74 156.9(3) . .
O9 Mo6 O74 92.5(3) . .
O55 Mo6 O32 91.3(3) . .
O65 Mo6 O32 87.8(3) . .
O9 Mo6 O32 167.3(3) . .
O74 Mo6 O32 84.0(3) . .
O55 Mo6 O20 167.2(3) . .
O65 Mo6 O20 85.3(3) . .
O9 Mo6 O20 89.6(3) . .
O74 Mo6 O20 71.9(3) . .
O32 Mo6 O20 77.6(3) . .
O73 Mo7 O52 104.3(3) . 2
O73 Mo7 O14 99.7(3) . .
O52 Mo7 O14 100.6(3) 2 .
O73 Mo7 O17 94.9(3) . .
O52 Mo7 O17 92.9(3) 2 .
O14 Mo7 O17 157.0(3) . .
O73 Mo7 O58 90.6(3) . .
O52 Mo7 O58 164.8(3) 2 .
O14 Mo7 O58 79.7(3) . .
O17 Mo7 O58 82.5(3) . .
O73 Mo7 O53 166.0(3) . .
O52 Mo7 O53 89.7(3) 2 .
O14 Mo7 O53 78.2(3) . .
O17 Mo7 O53 83.3(3) . .
O58 Mo7 O53 75.3(3) . .
O73 Mo7 Sr1 124.7(3) . .
O52 Mo7 Sr1 124.9(2) 2 .
O14 Mo7 Sr1 51.7(2) . .
O17 Mo7 Sr1 105.3(2) . .
O58 Mo7 Sr1 44.02(18) . .
O53 Mo7 Sr1 43.63(19) . .
O21 Mo8 O50 100.9(3) . .
O21 Mo8 O47 99.5(3) . .
O50 Mo8 O47 94.3(3) . .
O21 Mo8 O36 97.5(3) . .
O50 Mo8 O36 91.7(3) . .
O47 Mo8 O36 160.6(3) . .
O21 Mo8 O18 91.4(3) . .
O50 Mo8 O18 167.1(3) . .
O47 Mo8 O18 87.3(3) . .
O36 Mo8 O18 82.9(3) . .
O21 Mo8 O19 172.6(3) . .
O50 Mo8 O19 85.3(3) . .
O47 Mo8 O19 84.0(3) . .
O36 Mo8 O19 78.1(3) . .
O18 Mo8 O19 82.1(3) . .
O37 Mo9 O39 98.3(3) . .
O37 Mo9 O65 101.1(3) . .
O39 Mo9 O65 92.5(3) . .
O37 Mo9 O30 94.5(3) . .
O39 Mo9 O30 166.6(3) . .
O65 Mo9 O30 88.8(3) . .
O37 Mo9 O51 96.2(3) . .
O39 Mo9 O51 92.0(3) . .
O65 Mo9 O51 161.2(3) . .
O30 Mo9 O51 82.7(3) . .
O37 Mo9 O43 173.4(3) . .
O39 Mo9 O43 85.7(3) . .
O65 Mo9 O43 83.8(3) . .
O30 Mo9 O43 81.2(3) . .
O51 Mo9 O43 78.4(3) . .
O4 Mo10 O23 100.5(4) . .
O4 Mo10 O54 102.2(3) . .
O23 Mo10 O54 94.4(3) . .
O4 Mo10 O47 99.9(3) . .
O23 Mo10 O47 91.0(3) . .
O54 Mo10 O47 155.9(3) . .
O4 Mo10 O41 92.8(3) . .
O23 Mo10 O41 166.7(3) . .
O54 Mo10 O41 83.0(3) . .
O47 Mo10 O41 86.3(3) . .
O4 Mo10 O27 169.4(3) . .
O23 Mo10 O27 88.9(3) . .
O54 Mo10 O27 72.0(3) . .
O47 Mo10 O27 84.6(3) . .
O41 Mo10 O27 77.9(3) . .
O57 Mo11 O32 105.1(4) . .
O57 Mo11 O28 104.0(4) . .
O32 Mo11 O28 96.8(3) . .
O57 Mo11 O64 97.5(3) . .
O32 Mo11 O64 154.3(3) . .
O28 Mo11 O64 89.4(3) . .
O57 Mo11 O67 96.5(3) . .
O32 Mo11 O67 88.9(3) . .
O28 Mo11 O67 156.4(3) . .
O64 Mo11 O67 76.2(3) . .
O57 Mo11 O63 164.0(3) . .
O32 Mo11 O63 85.2(3) . .
O28 Mo11 O63 86.5(3) . .
O64 Mo11 O63 70.3(3) . .
O67 Mo11 O63 71.2(3) . .
O68 Mo12 O59 103.4(4) . .
O68 Mo12 O1 106.1(4) . .
O59 Mo12 O1 105.1(4) . .
O68 Mo12 O75 96.9(3) . .
O59 Mo12 O75 98.8(3) . .
O1 Mo12 O75 141.5(3) . .
O68 Mo12 O66 163.2(3) . .
O59 Mo12 O66 87.0(3) . .
O1 Mo12 O66 83.3(3) . .
O75 Mo12 O66 68.1(3) . .
O68 Mo12 O46 84.8(3) . .
O59 Mo12 O46 166.3(3) . .
O1 Mo12 O46 82.5(3) . .
O75 Mo12 O46 69.1(3) . .
O66 Mo12 O46 82.6(2) . .
O48 Mo13 O49 103.3(4) . .
O48 Mo13 O14 98.5(3) . .
O49 Mo13 O14 97.9(3) . .
O48 Mo13 O1 100.3(3) . .
O49 Mo13 O1 100.0(3) . .
O14 Mo13 O1 150.3(3) . .
O48 Mo13 O56 168.4(3) . .
O49 Mo13 O56 87.9(3) . .
O14 Mo13 O56 76.7(3) . .
O1 Mo13 O56 80.4(3) . .
O48 Mo13 O33 90.7(3) . .
O49 Mo13 O33 165.5(3) . .
O14 Mo13 O33 75.7(3) . .
O1 Mo13 O33 81.2(3) . .
O56 Mo13 O33 78.0(2) . .
O48 Mo13 Sr1 125.3(2) . .
O49 Mo13 Sr1 121.4(2) . .
O14 Mo13 Sr1 49.2(2) . .
O1 Mo13 Sr1 101.0(2) . .
O56 Mo13 Sr1 43.84(17) . .
O33 Mo13 Sr1 44.72(17) . .
O45 Mo14 O67 101.6(4) . .
O45 Mo14 O30 105.2(3) . .
O67 Mo14 O30 100.6(3) . .
O45 Mo14 O75 99.2(3) . .
O67 Mo14 O75 92.8(3) . .
O30 Mo14 O75 149.0(3) . .
O45 Mo14 O66 97.4(3) . .
O67 Mo14 O66 157.8(3) . .
O30 Mo14 O66 85.2(3) . .
O75 Mo14 O66 72.9(3) . .
O45 Mo14 O63 170.4(3) . .
O67 Mo14 O63 75.6(3) . .
O30 Mo14 O63 84.4(3) . .
O75 Mo14 O63 72.0(2) . .
O66 Mo14 O63 83.8(2) . .
O6 Mo15 O62 105.0(3) . .
O6 Mo15 O41 105.5(3) . .
O62 Mo15 O41 96.4(3) . .
O6 Mo15 O70 94.2(3) . .
O62 Mo15 O70 90.5(3) . .
O41 Mo15 O70 156.5(3) . .
O6 Mo15 O60 93.5(3) . .
O62 Mo15 O60 158.0(3) . .
O41 Mo15 O60 89.8(3) . .
O70 Mo15 O60 76.1(3) . .
O6 Mo15 O29 161.5(3) . .
O62 Mo15 O29 87.1(3) . .
O41 Mo15 O29 86.5(3) . .
O70 Mo15 O29 71.3(3) . .
O60 Mo15 O29 72.2(3) . .
O71 Mo16 O8 102.9(4) . .
O71 Mo16 O17 103.6(3) . .
O8 Mo16 O17 104.1(3) . .
O71 Mo16 O61 101.0(3) . .
O8 Mo16 O61 99.6(3) . .
O17 Mo16 O61 140.7(3) . .
O71 Mo16 O38 167.8(3) . .
O8 Mo16 O38 85.8(3) . .
O17 Mo16 O38 82.1(3) . .
O61 Mo16 O38 68.7(3) . .
O71 Mo16 O22 85.7(3) . .
O8 Mo16 O22 167.4(3) . .
O17 Mo16 O22 82.4(3) . .
O61 Mo16 O22 69.4(3) . .
O38 Mo16 O22 84.4(2) . .
O7 Mo17 O9 100.0(3) . .
O7 Mo17 O31 100.9(3) . .
O9 Mo17 O31 92.2(3) . .
O7 Mo17 O54 101.6(3) . .
O9 Mo17 O54 92.6(3) . .
O31 Mo17 O54 155.8(3) . .
O7 Mo17 O62 92.1(3) . .
O9 Mo17 O62 167.7(3) . .
O31 Mo17 O62 87.4(3) . .
O54 Mo17 O62 83.0(3) . .
O7 Mo17 O27 168.6(3) . .
O9 Mo17 O27 89.5(3) . .
O31 Mo17 O27 84.9(3) . .
O54 Mo17 O27 71.5(3) . .
O62 Mo17 O27 78.3(3) . .
O12 Mo18 O18 105.0(3) . .
O12 Mo18 O60 101.4(3) . .
O18 Mo18 O60 99.0(3) . .
O12 Mo18 O61 98.7(3) . .
O18 Mo18 O61 151.1(3) . .
O60 Mo18 O61 92.4(3) . .
O12 Mo18 O38 97.7(3) . .
O18 Mo18 O38 86.9(3) . .
O60 Mo18 O38 157.9(3) . .
O61 Mo18 O38 73.5(3) . .
O12 Mo18 O29 170.2(3) . .
O18 Mo18 O29 84.7(3) . .
O60 Mo18 O29 75.1(3) . .
O61 Mo18 O29 72.6(3) . .
O38 Mo18 O29 84.3(2) . .
O44 Fe1 O25 176.1(3) 2_545 .
O44 Fe1 O52 90.4(3) 2_545 .
O25 Fe1 O52 85.6(3) . .
O44 Fe1 O73 91.8(3) 2_545 .
O25 Fe1 O73 92.1(3) . .
O52 Fe1 O73 172.0(3) . .
O44 Fe1 O13 86.0(3) 2_545 .
O25 Fe1 O13 95.0(3) . .
O52 Fe1 O13 98.4(3) . .
O73 Fe1 O13 89.3(3) . .
O44 Fe1 O3 97.9(3) 2_545 .
O25 Fe1 O3 81.5(3) . .
O52 Fe1 O3 86.3(3) . .
O73 Fe1 O3 85.8(3) . .
O13 Fe1 O3 173.9(3) . .
O44 P1 O69 109.1(4) . .
O44 P1 O53 111.4(4) . .
O69 P1 O53 107.8(4) . .
O44 P1 O22 111.0(4) . .
O69 P1 O22 111.1(4) . .
O53 P1 O22 106.4(4) . .
O44 P1 Sr1 139.3(3) . .
O69 P1 Sr1 85.7(3) . .
O53 P1 Sr1 29.7(3) . .
O22 P1 Sr1 97.3(3) . .
O33 P2 O72 111.2(4) . .
O33 P2 O46 110.3(4) . .
O72 P2 O46 112.2(4) . .
O33 P2 O5 110.2(4) . .
O72 P2 O5 107.6(4) . .
O46 P2 O5 105.1(4) . .
O33 P2 Sr1 36.5(3) . .
O72 P2 Sr1 88.5(3) . .
O46 P2 Sr1 95.1(3) . .
O5 P2 Sr1 146.4(3) . .
O43 P3 O42 108.4(4) . .
O43 P3 O20 110.5(4) . .
O42 P3 O20 111.4(4) . .
O43 P3 O63 110.0(4) . .
O42 P3 O63 109.9(4) . .
O20 P3 O63 106.7(4) . .
O25 P4 O58 110.5(4) . .
O25 P4 O36 110.4(4) . .
O58 P4 O36 110.4(4) . .
O25 P4 O38 108.6(4) . .
O58 P4 O38 107.6(4) . .
O36 P4 O38 109.2(4) . .
O25 P4 Sr1 141.0(3) . .
O58 P4 Sr1 31.5(3) . .
O36 P4 Sr1 87.3(3) . .
O38 P4 Sr1 96.8(3) . .
O56 P5 O51 110.7(4) . .
O56 P5 O2 111.7(4) . .
O51 P5 O2 105.1(4) . .
O56 P5 O66 108.3(4) . .
O51 P5 O66 111.3(4) . .
O2 P5 O66 109.7(4) . .
O56 P5 Sr1 34.1(3) . .
O51 P5 Sr1 87.6(3) . .
O2 P5 Sr1 144.4(3) . .
O66 P5 Sr1 95.5(3) . .
O19 P6 O27 111.4(4) . .
O19 P6 O16 108.1(4) . .
O27 P6 O16 110.9(4) . .
O19 P6 O29 110.1(4) . .
O27 P6 O29 107.2(4) . .
O16 P6 O29 109.1(4) . .
Mo12 O1 Mo13 160.6(4) . .
Fe1 O3 H3B 120.0 . .
Fe1 O3 H3C 120.0 . .
H3B O3 H3C 120.0 . .
Mo5 O10 Mo3 148.8(4) . .
Fe1 O13 H13B 120.0 . .
Fe1 O13 H13C 120.0 . .
H13B O13 H13C 120.0 . .
Mo7 O14 Mo13 163.0(4) . .
Mo7 O14 Sr1 97.5(3) . .
Mo13 O14 Sr1 99.5(3) . .
P6 O16 Mo3 130.5(4) . .
P6 O16 Sr1 98.0(3) . .
Mo3 O16 Sr1 131.0(3) . .
Mo16 O17 Mo7 158.2(4) . .
Mo18 O18 Mo8 147.1(4) . .
P6 O19 Mo8 130.6(4) . .
P6 O19 Sr1 98.6(3) . .
Mo8 O19 Sr1 130.3(3) . .
P3 O20 Mo6 129.0(4) . .
P3 O20 Mo1 127.7(4) . .
Mo6 O20 Mo1 95.7(3) . .
P1 O22 Mo5 136.8(4) . .
P1 O22 Mo16 124.4(4) . .
Mo5 O22 Mo16 97.8(3) . .
Mo10 O23 Mo1 172.1(4) . .
P4 O25 Fe1 124.1(4) . .
P6 O27 Mo10 129.1(4) . .
P6 O27 Mo17 129.7(4) . .
Mo10 O27 Mo17 93.7(2) . .
Mo11 O28 Mo1 139.6(4) . .
P6 O29 Mo15 121.1(4) . .
P6 O29 Mo18 125.6(4) . .
Mo15 O29 Mo18 90.2(2) . .
P6 O29 Mo5 126.3(4) . .
Mo15 O29 Mo5 90.4(2) . .
Mo18 O29 Mo5 93.0(2) . .
Mo14 O30 Mo9 149.8(4) . .
Mo3 O31 Mo17 158.1(4) . .
Mo11 O32 Mo6 140.4(4) . .
P2 O33 Mo13 127.8(4) . .
P2 O33 Sr1 123.5(4) . .
Mo13 O33 Sr1 97.2(3) . .
Mo1 O34 Mo2 158.4(4) . .
P4 O36 Mo8 137.0(4) . .
P4 O38 Mo18 136.7(4) . .
P4 O38 Mo16 122.9(4) . .
Mo18 O38 Mo16 98.3(3) . .
Mo9 O39 Mo3 169.0(4) . .
Mo4 O40 Mo2 147.8(4) . .
Mo15 O41 Mo10 139.3(4) . .
P3 O42 Mo2 130.0(4) . .
P3 O42 Sr1 97.8(3) . .
Mo2 O42 Sr1 131.9(3) . .
P3 O43 Mo9 131.2(4) . .
P3 O43 Sr1 97.7(3) . .
Mo9 O43 Sr1 130.7(3) . .
P1 O44 Fe1 125.1(4) . 2
P2 O46 Mo4 136.2(4) . .
P2 O46 Mo12 124.0(4) . .
Mo4 O46 Mo12 97.2(3) . .
Mo8 O47 Mo10 159.3(4) . .
Mo8 O50 Mo2 169.1(4) . .
P5 O51 Mo9 135.4(5) . .
Mo7 O52 Fe1 135.9(4) 2_545 .
P1 O53 Mo7 124.0(4) . .
P1 O53 Sr1 132.3(4) . .
Mo7 O53 Sr1 98.8(3) . .
Mo10 O54 Mo17 122.6(3) . .
P5 O56 Mo13 126.9(4) . .
P5 O56 Sr1 126.8(4) . .
Mo13 O56 Sr1 98.3(3) . .
P4 O58 Mo7 125.2(4) . .
P4 O58 Sr1 130.0(4) . .
Mo7 O58 Sr1 98.7(3) . .
Mo18 O60 Mo15 121.6(4) . .
Mo16 O61 Mo18 111.6(3) . .
Mo16 O61 Mo5 111.9(3) . .
Mo18 O61 Mo5 117.9(4) . .
Mo15 O62 Mo17 139.2(4) . .
P3 O63 Mo4 126.7(4) . .
P3 O63 Mo11 121.1(4) . .
Mo4 O63 Mo11 90.4(2) . .
P3 O63 Mo14 125.7(4) . .
Mo4 O63 Mo14 92.9(2) . .
Mo11 O63 Mo14 89.5(2) . .
Mo4 O64 Mo11 123.2(4) . .
Mo9 O65 Mo6 158.9(4) . .
P5 O66 Mo14 135.6(4) . .
P5 O66 Mo12 123.3(4) . .
Mo14 O66 Mo12 98.7(3) . .
Mo14 O67 Mo11 122.7(4) . .
P1 O69 Mo3 135.4(4) . .
Mo5 O70 Mo15 123.3(4) . .
P2 O72 Mo2 133.2(5) . .
Mo7 O73 Fe1 133.7(4) . .
Mo6 O74 Mo1 120.9(4) . .
Mo14 O75 Mo12 112.5(3) . .
Mo14 O75 Mo4 117.4(3) . .
Mo12 O75 Mo4 112.0(3) . .
C10 N1 C6 106.4(13) . .
C10 N1 C15 130.3(13) . .
C6 N1 C15 123.1(12) . .
C13 N2 C3 109.1(12) . .
C13 N2 H2 125.5 . .
C3 N2 H2 125.4 . .
C7 N3 C1 105.9(14) . .
C7 N3 C12 126.7(14) . .
C1 N3 C12 126.7(14) . .
C3 N4 C5 108.1(11) . .
C3 N4 C9 125.8(12) . .
C5 N4 C9 125.8(11) . .
C6 N5 C11 109.5(12) . .
C6 N5 H5 125.2 . .
C11 N5 H5 125.2 . .
N3 C1 N7 105.1(14) . .
N3 C1 H1 127.5 . .
N7 C1 H1 127.3 . .
C19 C2 C4 113.9(12) . .
C19 C2 H2A 108.9 . .
C4 C2 H2A 108.8 . .
C19 C2 H2B 108.8 . .
C4 C2 H2B 108.7 . .
H2A C2 H2B 107.7 . .
N2 C3 N4 107.5(12) . .
N2 C3 H3A 126.1 . .
N4 C3 H3A 126.3 . .
C9 C4 C2 115.9(11) . .
C9 C4 H4A 108.2 . .
C2 C4 H4A 108.2 . .
C9 C4 H4B 108.5 . .
C2 C4 H4B 108.3 . .
H4A C4 H4B 107.4 . .
C13 C5 N4 104.7(12) . .
C13 C5 H5A 127.7 . .
N4 C5 H5A 127.6 . .
N5 C6 N1 107.6(13) . .
N5 C6 H6 126.3 . .
N1 C6 H6 126.1 . .
C8 C7 N3 113.4(16) . .
C8 C7 H7 123.3 . .
N3 C7 H7 123.3 . .
C7 C8 N7 106.8(14) . .
C7 C8 H8 126.7 . .
N7 C8 H8 126.5 . .
N4 C9 C4 111.8(11) . .
N4 C9 H9A 109.2 . .
C4 C9 H9A 109.3 . .
N4 C9 H9B 109.3 . .
C4 C9 H9B 109.2 . .
H9A C9 H9B 108.0 . .
C17 N6 C18 106.5(14) . .
C17 N6 C19 125.7(14) . .
C18 N6 C19 127.6(14) . .
C11 C10 N1 110.4(15) . .
C11 C10 H10 124.9 . .
N1 C10 H10 124.7 . .
C10 C11 N5 106.0(14) . .
C10 C11 H11 126.9 . .
N5 C11 H11 127.1 . .
C8 N7 C1 108.7(13) . .
C8 N7 H7A 125.5 . .
C1 N7 H7A 125.7 . .
N3 C12 C38 108.5(13) . .
N3 C12 H12A 110.1 . .
C38 C12 H12A 109.9 . .
N3 C12 H12B 110.0 . .
C38 C12 H12B 110.0 . .
H12A C12 H12B 108.4 . .
N2 C13 C5 110.5(13) . .
N2 C13 H13A 124.7 . .
C5 C13 H13A 124.7 . .
N1 C15 C20 113.4(14) . .
N1 C15 H15A 108.6 . .
C20 C15 H15A 108.8 . .
N1 C15 H15B 109.1 . .
C20 C15 H15B 109.1 . .
H15A C15 H15B 107.7 . .
C17 N8 C16 111.3(16) . .
C17 N8 H8A 124.3 . .
C16 N8 H8A 124.4 . .
N6 C17 N8 107.0(15) . .
N6 C17 H17 126.4 . .
N8 C17 H17 126.5 . .
C18 C16 N8 103.2(15) . .
C18 C16 H16 128.4 . .
N8 C16 H16 128.4 . .
C16 C18 N6 111.9(15) . .
C16 C18 H18 124.1 . .
N6 C18 H18 124.0 . .
N6 C19 C2 110.7(12) . .
N6 C19 H19A 109.6 . .
C2 C19 H19A 109.6 . .
N6 C19 H19B 109.5 . .
C2 C19 H19B 109.5 . .
H19A C19 H19B 108.1 . .
C21 C20 C15 109.2(17) . .
C21 C20 H20A 109.8 . .
C15 C20 H20A 109.5 . .
C21 C20 H20B 110.0 . .
C15 C20 H20B 110.1 . .
H20A C20 H20B 108.3 . .
C20 C21 C25 110.6(19) . .
C20 C21 H21A 109.6 . .
C25 C21 H21A 109.7 . .
C20 C21 H21B 109.4 . .
C25 C21 H21B 109.5 . .
H21A C21 H21B 108.0 . .
C26 N9 C23 114(2) . .
C26 N9 C25 124(2) . .
C23 N9 C25 122(2) . .
N9 C23 N10 105(2) . .
N9 C23 H23 127.7 . .
N10 C23 H23 127.7 . .
C21 C25 N9 120.9(18) . .
C21 C25 H25A 106.9 . .
N9 C25 H25A 106.9 . .
C21 C25 H25B 107.3 . .
N9 C25 H25B 107.3 . .
H25A C25 H25B 106.8 . .
N9 C26 C40 107(2) . .
N9 C26 H26 126.6 . .
C40 C26 H26 126.2 . .
C23 N10 C40 106(2) . .
C23 N10 H10A 126.9 . .
C40 N10 H10A 126.8 . .
H3WA O3W H3WB 120.0 . .
H2WA O2W H2WB 120.0 . .
H1WA O1W H1WB 120.0 . .
C33 N11 C34 109(2) . .
C33 N11 C36 124(2) . .
C34 N11 C36 127(2) . .
C34 N12 C35 115(2) . .
C34 N12 H12 122.4 . .
C35 N12 H12 122.7 . .
N11 C33 C35 110(2) . .
N11 C33 H33 124.7 . .
C35 C33 H33 125.4 . .
N12 C34 N11 106(2) . .
N12 C34 H34 127.3 . .
N11 C34 H34 127.1 . .
N12 C35 C33 101(2) . .
N12 C35 H35 129.6 . .
C33 C35 H35 129.4 . .
C26 C40 N10 107(2) . .
C26 C40 H40 126.4 . .
N10 C40 H40 126.6 . .
N11 C36 C37 114.1(16) . .
N11 C36 H36A 108.5 . .
C37 C36 H36A 108.4 . .
N11 C36 H36B 109.2 . .
C37 C36 H36B 108.9 . .
H36A C36 H36B 107.6 . .
C38 C37 C36 106.1(17) . .
C38 C37 H37A 110.2 . .
C36 C37 H37A 110.3 . .
C38 C37 H37B 110.7 . .
C36 C37 H37B 110.8 . .
H37A C37 H37B 108.7 . .
C37 C38 C12 107.0(15) . .
C37 C38 H38A 110.6 . .
C12 C38 H38A 110.4 . .
C37 C38 H38B 110.0 . .
C12 C38 H38B 110.3 . .
H38A C38 H38B 108.6 . .
H4WA O4W H4WB 120.0 . .

loop_
_geom_bond_atom_site_label_1
_geom_bond_atom_site_label_2
_geom_bond_distance
_geom_bond_site_symmetry_2
O9 Mo17 1.857(7) .
O9 Mo6 1.887(7) .
Sr1 O53 2.505(7) .
Sr1 O58 2.522(7) .
Sr1 O56 2.589(7) .
Sr1 O42 2.622(7) .
Sr1 O33 2.623(7) .
Sr1 O43 2.637(7) .
Sr1 O19 2.654(7) .
Sr1 O16 2.663(7) .
Sr1 O14 2.840(7) .
Sr1 Mo7 3.587(2) .
Sr1 P2 3.675(4) .
Sr1 Mo13 3.698(2) .
Mo1 O35 1.671(8) .
Mo1 O34 1.867(7) .
Mo1 O23 1.872(7) .
Mo1 O74 1.954(7) .
Mo1 O28 2.083(7) .
Mo1 O20 2.287(7) .
Mo2 O11 1.667(7) .
Mo2 O50 1.873(7) .
Mo2 O34 1.895(7) .
Mo2 O40 2.017(7) .
Mo2 O72 2.062(7) .
Mo2 O42 2.220(7) .
Mo3 O26 1.675(7) .
Mo3 O31 1.876(7) .
Mo3 O39 1.878(7) .
Mo3 O10 2.023(8) .
Mo3 O69 2.068(7) .
Mo3 O16 2.206(7) .
Mo4 O15 1.675(7) .
Mo4 O64 1.784(8) .
Mo4 O40 1.792(7) .
Mo4 O75 2.051(7) .
Mo4 O46 2.146(7) .
Mo4 O63 2.385(7) .
Mo5 O24 1.656(8) .
Mo5 O10 1.782(8) .
Mo5 O70 1.814(7) .
Mo5 O61 2.062(7) .
Mo5 O22 2.123(7) .
Mo5 O29 2.429(7) .
Mo6 O55 1.665(7) .
Mo6 O65 1.887(7) .
Mo6 O74 1.939(7) .
Mo6 O32 2.090(7) .
Mo6 O20 2.281(7) .
Mo7 O73 1.716(7) .
Mo7 O52 1.723(7) 2
Mo7 O14 1.853(7) .
Mo7 O17 1.980(7) .
Mo7 O58 2.197(7) .
Mo7 O53 2.214(7) .
Mo8 O21 1.681(7) .
Mo8 O50 1.857(7) .
Mo8 O47 1.876(7) .
Mo8 O36 2.013(7) .
Mo8 O18 2.049(7) .
Mo8 O19 2.222(7) .
Mo9 O37 1.678(7) .
Mo9 O39 1.852(7) .
Mo9 O65 1.869(7) .
Mo9 O30 2.009(7) .
Mo9 O51 2.020(7) .
Mo9 O43 2.237(7) .
Mo10 O4 1.663(7) .
Mo10 O23 1.867(7) .
Mo10 O54 1.894(7) .
Mo10 O47 1.898(7) .
Mo10 O41 2.118(8) .
Mo10 O27 2.295(7) .
Mo11 O57 1.674(8) .
Mo11 O32 1.787(7) .
Mo11 O28 1.788(7) .
Mo11 O64 2.078(7) .
Mo11 O67 2.104(7) .
Mo11 O63 2.407(7) .
Mo12 O68 1.694(7) .
Mo12 O59 1.699(7) .
Mo12 O1 1.830(7) .
Mo12 O75 2.047(7) .
Mo12 O66 2.351(7) .
Mo12 O46 2.377(7) .
Mo13 O48 1.685(7) .
Mo13 O49 1.701(7) .
Mo13 O14 1.948(7) .
Mo13 O1 1.950(7) .
Mo13 O56 2.294(7) .
Mo13 O33 2.299(7) .
Mo14 O45 1.680(7) .
Mo14 O67 1.780(8) .
Mo14 O30 1.793(7) .
Mo14 O75 2.041(7) .
Mo14 O66 2.125(7) .
Mo14 O63 2.438(7) .
Mo15 O6 1.690(7) .
Mo15 O62 1.789(8) .
Mo15 O41 1.796(7) .
Mo15 O70 2.059(8) .
Mo15 O60 2.073(8) .
Mo15 O29 2.376(7) .
Mo16 O71 1.700(8) .
Mo16 O8 1.703(8) .
Mo16 O17 1.815(7) .
Mo16 O61 2.034(7) .
Mo16 O38 2.352(7) .
Mo16 O22 2.377(7) .
Mo17 O7 1.683(7) .
Mo17 O31 1.885(7) .
Mo17 O54 1.925(7) .
Mo17 O62 2.116(8) .
Mo17 O27 2.296(7) .
Mo18 O12 1.682(7) .
Mo18 O18 1.775(7) .
Mo18 O60 1.822(7) .
Mo18 O61 2.049(7) .
Mo18 O38 2.109(7) .
Mo18 O29 2.426(7) .
Fe1 O44 2.033(7) 2_545
Fe1 O25 2.059(7) .
Fe1 O52 2.099(7) .
Fe1 O73 2.119(7) .
Fe1 O13 2.151(8) .
Fe1 O3 2.201(8) .
P1 O44 1.508(7) .
P1 O69 1.523(7) .
P1 O53 1.562(7) .
P1 O22 1.568(7) .
P2 O33 1.505(7) .
P2 O72 1.527(7) .
P2 O46 1.529(7) .
P2 O5 1.564(8) .
P3 O43 1.510(7) .
P3 O42 1.529(7) .
P3 O20 1.541(7) .
P3 O63 1.554(7) .
P4 O25 1.512(7) .
P4 O58 1.534(7) .
P4 O36 1.531(7) .
P4 O38 1.571(7) .
P5 O56 1.514(7) .
P5 O51 1.531(7) .
P5 O2 1.547(8) .
P5 O66 1.556(8) .
P6 O19 1.508(7) .
P6 O27 1.510(7) .
P6 O16 1.518(7) .
P6 O29 1.567(8) .
O3 H3B 0.8501 .
O3 H3C 0.8499 .
O13 H13B 0.8500 .
O13 H13C 0.8501 .
O44 Fe1 2.033(7) 2
O52 Mo7 1.723(7) 2_545
N1 C10 1.333(16) .
N1 C6 1.361(15) .
N1 C15 1.434(16) .
N2 C13 1.273(15) .
N2 C3 1.327(14) .
N2 H2 0.8600 .
N3 C7 1.319(17) .
N3 C1 1.362(17) .
N3 C12 1.472(16) .
N4 C3 1.332(15) .
N4 C5 1.361(14) .
N4 C9 1.412(14) .
N5 C6 1.316(15) .
N5 C11 1.353(15) .
N5 H5 0.8600 .
C1 N7 1.374(16) .
C1 H1 0.9300 .
C2 C19 1.502(18) .
C2 C4 1.546(17) .
C2 H2A 0.9700 .
C2 H2B 0.9700 .
C3 H3A 0.9300 .
C4 C9 1.480(17) .
C4 H4A 0.9700 .
C4 H4B 0.9700 .
C5 C13 1.348(16) .
C5 H5A 0.9300 .
C6 H6 0.9300 .
C7 C8 1.262(17) .
C7 H7 0.9300 .
C8 N7 1.331(17) .
C8 H8 0.9300 .
C9 H9A 0.9700 .
C9 H9B 0.9700 .
N6 C17 1.307(17) .
N6 C18 1.346(16) .
N6 C19 1.419(17) .
C10 C11 1.322(17) .
C10 H10 0.9300 .
C11 H11 0.9300 .
N7 H7A 0.8600 .
C12 C38 1.61(2) .
C12 H12A 0.9700 .
C12 H12B 0.9700 .
C13 H13A 0.9300 .
C15 C20 1.51(2) .
C15 H15A 0.9700 .
C15 H15B 0.9700 .
N8 C17 1.314(18) .
N8 C16 1.352(17) .
N8 H8A 0.8600 .
C17 H17 0.9300 .
C16 C18 1.295(19) .
C16 H16 0.9300 .
C18 H18 0.9300 .
C19 H19A 0.9700 .
C19 H19B 0.9700 .
C20 C21 1.41(2) .
C20 H20A 0.9700 .
C20 H20B 0.9700 .
C21 C25 1.45(2) .
C21 H21A 0.9700 .
C21 H21B 0.9700 .
N9 C26 1.26(2) .
N9 C23 1.29(2) .
N9 C25 1.49(2) .
C23 N10 1.35(2) .
C23 H23 0.9300 .
C25 H25A 0.9700 .
C25 H25B 0.9700 .
C26 C40 1.29(2) .
C26 H26 0.9300 .
N10 C40 1.37(2) .
N10 H10A 0.8600 .
O3W H3WA 0.8500 .
O3W H3WB 0.8499 .
O2W H2WA 0.8500 .
O2W H2WB 0.8500 .
O1W H1WA 0.8500 .
O1W H1WB 0.8500 .
N11 C33 1.31(2) .
N11 C34 1.32(2) .
N11 C36 1.42(2) .
N12 C34 1.29(2) .
N12 C35 1.32(2) .
N12 H12 0.8600 .
C33 C35 1.38(2) .
C33 H33 0.9300 .
C34 H34 0.9300 .
C35 H35 0.9300 .
C40 H40 0.9300 .
C36 C37 1.54(2) .
C36 H36A 0.9700 .
C36 H36B 0.9700 .
C37 C38 1.433(19) .
C37 H37A 0.9700 .
C37 H37B 0.9700 .
C38 H38A 0.9700 .
C38 H38B 0.9700 .
O4W H4WA 0.8500 .
O4W H4WB 0.8499 .

loop_
_geom_hbond_atom_site_label_D
_geom_hbond_atom_site_label_H
_geom_hbond_atom_site_label_A
_geom_hbond_distance_DH
_geom_hbond_distance_HA
_geom_hbond_distance_DA
_geom_hbond_angle_DHA
_geom_hbond_site_symmetry_A
O13 H13B O33 0.85 2.38 3.164(10) 152.8 .
O13 H13B O58 0.85 2.45 2.978(10) 121.1 .
N7 H7A O21 0.86 2.57 3.145(15) 125.5 .
N10 H10A O67 0.86 2.57 3.21(2) 132.0 .
N12 H12 O15 0.86 2.43 3.011(19) 125.7 .
O3 H3C O56 0.85 2.26 3.011(10) 148.1 2_545
O3 H3C O53 0.85 2.44 2.968(10) 121.3 2_545
O3 H3C O14 0.85 2.59 3.228(10) 133.0 2_545
O13 H13C O3W 0.85 2.39 2.941(12) 122.7 1_455
N2 H2 O25 0.86 2.14 2.845(13) 139.1 2_655
N5 H5 O74 0.86 1.94 2.786(11) 168.4 2_655
N7 H7A O26 0.86 2.60 3.274(16) 136.5 1_545
O3W H3WB O5 0.85 2.28 2.799(13) 119.2 1_655
O1W H1WA N12 0.85 2.15 2.96(2) 158.6 4_566
O1W H1WB O64 0.85 2.47 3.019(13) 123.3 4_566
O4W H4WA O2 0.85 2.07 2.636(12) 123.1 1_655
O4W H4WB O5 0.85 2.58 3.169(12) 127.1 3_665

loop_
_geom_torsion_atom_site_label_1
_geom_torsion_atom_site_label_2
_geom_torsion_atom_site_label_3
_geom_torsion_atom_site_label_4
_geom_torsion
_geom_torsion_site_symmetry_1
_geom_torsion_site_symmetry_4
Mo17 O9 Mo6 O55 143(2) . .
Mo17 O9 Mo6 O65 41(2) . .
Mo17 O9 Mo6 O74 -116(2) . .
Mo17 O9 Mo6 O32 -42(3) . .
Mo17 O9 Mo6 O20 -44(2) . .
O53 Sr1 Mo7 O73 -169.7(4) . .
O58 Sr1 Mo7 O73 -45.8(4) . .
O56 Sr1 Mo7 O73 106.2(3) . .
O42 Sr1 Mo7 O73 0.6(4) . .
O33 Sr1 Mo7 O73 38.2(3) . .
O43 Sr1 Mo7 O73 142.8(4) . .
O19 Sr1 Mo7 O73 -79.7(3) . .
O16 Sr1 Mo7 O73 -136.4(3) . .
O14 Sr1 Mo7 O73 73.4(4) . .
P2 Sr1 Mo7 O73 31.3(3) . .
Mo13 Sr1 Mo7 O73 73.1(3) . .
O53 Sr1 Mo7 O52 42.3(4) . 2
O58 Sr1 Mo7 O52 166.2(4) . 2
O56 Sr1 Mo7 O52 -41.8(3) . 2
O42 Sr1 Mo7 O52 -147.4(4) . 2
O33 Sr1 Mo7 O52 -109.8(3) . 2
O43 Sr1 Mo7 O52 -5.2(4) . 2
O19 Sr1 Mo7 O52 132.2(3) . 2
O16 Sr1 Mo7 O52 75.6(3) . 2
O14 Sr1 Mo7 O52 -74.6(4) . 2
P2 Sr1 Mo7 O52 -116.8(3) . 2
Mo13 Sr1 Mo7 O52 -75.0(3) . 2
O53 Sr1 Mo7 O14 116.9(4) . .
O58 Sr1 Mo7 O14 -119.2(4) . .
O56 Sr1 Mo7 O14 32.8(3) . .
O42 Sr1 Mo7 O14 -72.8(4) . .
O33 Sr1 Mo7 O14 -35.2(3) . .
O43 Sr1 Mo7 O14 69.4(4) . .
O19 Sr1 Mo7 O14 -153.2(3) . .
O16 Sr1 Mo7 O14 150.2(3) . .
P2 Sr1 Mo7 O14 -42.2(3) . .
Mo13 Sr1 Mo7 O14 -0.4(3) . .
O53 Sr1 Mo7 O17 -62.4(3) . .
O58 Sr1 Mo7 O17 61.5(3) . .
O56 Sr1 Mo7 O17 -146.5(3) . .
O42 Sr1 Mo7 O17 107.9(4) . .
O33 Sr1 Mo7 O17 145.5(3) . .
O43 Sr1 Mo7 O17 -110.0(4) . .
O19 Sr1 Mo7 O17 27.5(3) . .
O16 Sr1 Mo7 O17 -29.1(3) . .
O14 Sr1 Mo7 O17 -179.3(3) . .
P2 Sr1 Mo7 O17 138.5(2) . .
Mo13 Sr1 Mo7 O17 -179.7(2) . .
O53 Sr1 Mo7 O58 -123.9(4) . .
O56 Sr1 Mo7 O58 152.0(3) . .
O42 Sr1 Mo7 O58 46.4(4) . .
O33 Sr1 Mo7 O58 84.0(3) . .
O43 Sr1 Mo7 O58 -171.4(4) . .
O19 Sr1 Mo7 O58 -34.0(3) . .
O16 Sr1 Mo7 O58 -90.6(3) . .
O14 Sr1 Mo7 O58 119.2(4) . .
P2 Sr1 Mo7 O58 77.0(3) . .
Mo13 Sr1 Mo7 O58 118.8(3) . .
O58 Sr1 Mo7 O53 123.9(4) . .
O56 Sr1 Mo7 O53 -84.1(3) . .
O42 Sr1 Mo7 O53 170.3(4) . .
O33 Sr1 Mo7 O53 -152.1(3) . .
O43 Sr1 Mo7 O53 -47.5(4) . .
O19 Sr1 Mo7 O53 90.0(3) . .
O16 Sr1 Mo7 O53 33.3(3) . .
O14 Sr1 Mo7 O53 -116.9(4) . .
P2 Sr1 Mo7 O53 -159.0(3) . .
Mo13 Sr1 Mo7 O53 -117.3(3) . .
O53 Sr1 Mo13 O48 -100.9(4) . .
O58 Sr1 Mo13 O48 -35.5(4) . .
O56 Sr1 Mo13 O48 174.5(4) . .
O42 Sr1 Mo13 O48 82.3(4) . .
O33 Sr1 Mo13 O48 46.0(4) . .
O43 Sr1 Mo13 O48 140.4(4) . .
O19 Sr1 Mo13 O48 -1.2(5) . .
O16 Sr1 Mo13 O48 -136.5(5) . .
O14 Sr1 Mo13 O48 -68.1(4) . .
Mo7 Sr1 Mo13 O48 -67.7(3) . .
P2 Sr1 Mo13 O48 59.6(3) . .
O53 Sr1 Mo13 O49 38.9(4) . .
O58 Sr1 Mo13 O49 104.3(4) . .
O56 Sr1 Mo13 O49 -45.7(4) . .
O42 Sr1 Mo13 O49 -137.9(4) . .
O33 Sr1 Mo13 O49 -174.2(4) . .
O43 Sr1 Mo13 O49 -79.8(4) . .
O19 Sr1 Mo13 O49 138.6(5) . .
O16 Sr1 Mo13 O49 3.3(4) . .
O14 Sr1 Mo13 O49 71.7(4) . .
Mo7 Sr1 Mo13 O49 72.1(3) . .
P2 Sr1 Mo13 O49 -160.6(3) . .
O53 Sr1 Mo13 O14 -32.7(3) . .
O58 Sr1 Mo13 O14 32.6(3) . .
O56 Sr1 Mo13 O14 -117.4(4) . .
O42 Sr1 Mo13 O14 150.4(3) . .
O33 Sr1 Mo13 O14 114.1(4) . .
O43 Sr1 Mo13 O14 -151.5(3) . .
O19 Sr1 Mo13 O14 67.0(4) . .
O16 Sr1 Mo13 O14 -68.4(4) . .
Mo7 Sr1 Mo13 O14 0.4(3) . .
P2 Sr1 Mo13 O14 127.7(3) . .
O53 Sr1 Mo13 O1 147.9(3) . .
O58 Sr1 Mo13 O1 -146.7(3) . .
O56 Sr1 Mo13 O1 63.3(3) . .
O42 Sr1 Mo13 O1 -28.9(3) . .
O33 Sr1 Mo13 O1 -65.2(3) . .
O43 Sr1 Mo13 O1 29.2(3) . .
O19 Sr1 Mo13 O1 -112.4(4) . .
O16 Sr1 Mo13 O1 112.3(4) . .
O14 Sr1 Mo13 O1 -179.3(4) . .
Mo7 Sr1 Mo13 O1 -178.9(2) . .
P2 Sr1 Mo13 O1 -51.6(2) . .
O53 Sr1 Mo13 O56 84.6(3) . .
O58 Sr1 Mo13 O56 150.0(3) . .
O42 Sr1 Mo13 O56 -92.2(3) . .
O33 Sr1 Mo13 O56 -128.6(4) . .
O43 Sr1 Mo13 O56 -34.1(3) . .
O19 Sr1 Mo13 O56 -175.7(4) . .
O16 Sr1 Mo13 O56 49.0(4) . .
O14 Sr1 Mo13 O56 117.4(4) . .
Mo7 Sr1 Mo13 O56 117.7(3) . .
P2 Sr1 Mo13 O56 -115.0(3) . .
O53 Sr1 Mo13 O33 -146.8(3) . .
O58 Sr1 Mo13 O33 -81.4(3) . .
O56 Sr1 Mo13 O33 128.6(4) . .
O42 Sr1 Mo13 O33 36.3(3) . .
O43 Sr1 Mo13 O33 94.4(3) . .
O19 Sr1 Mo13 O33 -47.1(4) . .
O16 Sr1 Mo13 O33 177.6(4) . .
O14 Sr1 Mo13 O33 -114.1(4) . .
Mo7 Sr1 Mo13 O33 -113.7(3) . .
P2 Sr1 Mo13 O33 13.6(3) . .
Mo6 O9 Mo17 O7 -143(2) . .
Mo6 O9 Mo17 O31 -41(2) . .
Mo6 O9 Mo17 O54 115(2) . .
Mo6 O9 Mo17 O62 46(3) . .
Mo6 O9 Mo17 O27 43(2) . .
O53 Sr1 P1 O44 -24.3(7) . .
O58 Sr1 P1 O44 -77.5(5) . .
O56 Sr1 P1 O44 39.9(5) . .
O42 Sr1 P1 O44 158.4(6) . .
O33 Sr1 P1 O44 -17.3(5) . .
O43 Sr1 P1 O44 112.1(5) . .
O19 Sr1 P1 O44 -149.3(5) . .
O16 Sr1 P1 O44 166.4(5) . .
O14 Sr1 P1 O44 -17.4(5) . .
Mo7 Sr1 P1 O44 -42.8(5) . .
P2 Sr1 P1 O44 -17.1(5) . .
Mo13 Sr1 P1 O44 3.3(5) . .
O53 Sr1 P1 O69 -138.9(6) . .
O58 Sr1 P1 O69 168.0(3) . .
O56 Sr1 P1 O69 -74.7(3) . .
O42 Sr1 P1 O69 43.8(5) . .
O33 Sr1 P1 O69 -131.9(3) . .
O43 Sr1 P1 O69 -2.4(3) . .
O19 Sr1 P1 O69 96.1(3) . .
O16 Sr1 P1 O69 51.9(3) . .
O14 Sr1 P1 O69 -132.0(3) . .
Mo7 Sr1 P1 O69 -157.3(3) . .
P2 Sr1 P1 O69 -131.7(3) . .
Mo13 Sr1 P1 O69 -111.3(3) . .
O58 Sr1 P1 O53 -53.1(5) . .
O56 Sr1 P1 O53 64.2(5) . .
O42 Sr1 P1 O53 -177.3(6) . .
O33 Sr1 P1 O53 7.0(6) . .
O43 Sr1 P1 O53 136.4(5) . .
O19 Sr1 P1 O53 -125.0(5) . .
O16 Sr1 P1 O53 -169.2(6) . .
O14 Sr1 P1 O53 6.9(5) . .
Mo7 Sr1 P1 O53 -18.4(5) . .
P2 Sr1 P1 O53 7.2(6) . .
Mo13 Sr1 P1 O53 27.6(5) . .
O53 Sr1 P1 O22 110.4(6) . .
O58 Sr1 P1 O22 57.3(3) . .
O56 Sr1 P1 O22 174.6(3) . .
O42 Sr1 P1 O22 -66.9(5) . .
O33 Sr1 P1 O22 117.4(3) . .
O43 Sr1 P1 O22 -113.2(3) . .
O19 Sr1 P1 O22 -14.6(3) . .
O16 Sr1 P1 O22 -58.9(3) . .
O14 Sr1 P1 O22 117.3(3) . .
Mo7 Sr1 P1 O22 92.0(3) . .
P2 Sr1 P1 O22 117.6(3) . .
Mo13 Sr1 P1 O22 138.0(3) . .
O53 Sr1 P2 O33 2.7(5) . .
O58 Sr1 P2 O33 56.7(5) . .
O56 Sr1 P2 O33 -60.0(5) . .
O42 Sr1 P2 O33 -177.9(5) . .
O43 Sr1 P2 O33 -132.6(5) . .
O19 Sr1 P2 O33 128.6(5) . .
O16 Sr1 P2 O33 173.1(6) . .
O14 Sr1 P2 O33 -0.1(5) . .
Mo7 Sr1 P2 O33 20.5(5) . .
Mo13 Sr1 P2 O33 -25.1(5) . .
O53 Sr1 P2 O72 -127.3(4) . .
O58 Sr1 P2 O72 -73.3(3) . .
O56 Sr1 P2 O72 170.0(3) . .
O42 Sr1 P2 O72 52.1(3) . .
O33 Sr1 P2 O72 -130.0(6) . .
O43 Sr1 P2 O72 97.4(3) . .
O19 Sr1 P2 O72 -1.4(4) . .
O16 Sr1 P2 O72 43.1(5) . .
O14 Sr1 P2 O72 -130.1(3) . .
Mo7 Sr1 P2 O72 -109.5(3) . .
Mo13 Sr1 P2 O72 -155.1(3) . .
O53 Sr1 P2 O46 120.5(4) . .
O58 Sr1 P2 O46 174.5(3) . .
O56 Sr1 P2 O46 57.8(3) . .
O42 Sr1 P2 O46 -60.1(3) . .
O33 Sr1 P2 O46 117.8(5) . .
O43 Sr1 P2 O46 -14.8(3) . .
O19 Sr1 P2 O46 -113.6(3) . .
O16 Sr1 P2 O46 -69.0(5) . .
O14 Sr1 P2 O46 117.7(3) . .
Mo7 Sr1 P2 O46 138.3(3) . .
Mo13 Sr1 P2 O46 92.7(3) . .
O53 Sr1 P2 O5 -6.8(6) . .
O58 Sr1 P2 O5 47.2(6) . .
O56 Sr1 P2 O5 -69.5(6) . .
O42 Sr1 P2 O5 172.6(6) . .
O33 Sr1 P2 O5 -9.5(7) . .
O43 Sr1 P2 O5 -142.1(6) . .
O19 Sr1 P2 O5 119.1(6) . .
O16 Sr1 P2 O5 163.7(6) . .
O14 Sr1 P2 O5 -9.6(6) . .
Mo7 Sr1 P2 O5 11.0(6) . .
Mo13 Sr1 P2 O5 -34.6(5) . .
O53 Sr1 P4 O25 73.7(5) . .
O58 Sr1 P4 O25 18.3(7) . .
O56 Sr1 P4 O25 13.2(6) . .
O42 Sr1 P4 O25 -115.7(5) . .
O33 Sr1 P4 O25 -42.3(5) . .
O43 Sr1 P4 O25 -161.4(6) . .
O19 Sr1 P4 O25 -170.4(5) . .
O16 Sr1 P4 O25 145.0(5) . .
O14 Sr1 P4 O25 14.3(5) . .
Mo7 Sr1 P4 O25 38.2(5) . .
P2 Sr1 P4 O25 -61.6(5) . .
Mo13 Sr1 P4 O25 -5.9(5) . .
O53 Sr1 P4 O58 55.4(5) . .
O56 Sr1 P4 O58 -5.1(6) . .
O42 Sr1 P4 O58 -134.0(5) . .
O33 Sr1 P4 O58 -60.6(5) . .
O43 Sr1 P4 O58 -179.7(6) . .
O19 Sr1 P4 O58 171.3(5) . .
O16 Sr1 P4 O58 126.7(5) . .
O14 Sr1 P4 O58 -4.1(5) . .
Mo7 Sr1 P4 O58 19.9(5) . .
P2 Sr1 P4 O58 -79.9(5) . .
Mo13 Sr1 P4 O58 -24.2(5) . .
O53 Sr1 P4 O36 -166.6(3) . .
O58 Sr1 P4 O36 138.1(6) . .
O56 Sr1 P4 O36 133.0(3) . .
O42 Sr1 P4 O36 4.1(3) . .
O33 Sr1 P4 O36 77.5(3) . .
O43 Sr1 P4 O36 -41.6(4) . .
O19 Sr1 P4 O36 -50.6(3) . .
O16 Sr1 P4 O36 -95.2(3) . .
O14 Sr1 P4 O36 134.0(3) . .
Mo7 Sr1 P4 O36 158.0(3) . .
P2 Sr1 P4 O36 58.2(3) . .
Mo13 Sr1 P4 O36 113.8(3) . .
O53 Sr1 P4 O38 -57.5(3) . .
O58 Sr1 P4 O38 -112.9(6) . .
O56 Sr1 P4 O38 -118.0(4) . .
O42 Sr1 P4 O38 113.1(3) . .
O33 Sr1 P4 O38 -173.5(3) . .
O43 Sr1 P4 O38 67.5(5) . .
O19 Sr1 P4 O38 58.4(3) . .
O16 Sr1 P4 O38 13.8(3) . .
O14 Sr1 P4 O38 -116.9(3) . .
Mo7 Sr1 P4 O38 -92.9(3) . .
P2 Sr1 P4 O38 167.3(3) . .
Mo13 Sr1 P4 O38 -137.1(3) . .
O53 Sr1 P5 O56 -58.9(5) . .
O58 Sr1 P5 O56 -4.8(6) . .
O42 Sr1 P5 O56 129.8(5) . .
O33 Sr1 P5 O56 56.0(5) . .
O43 Sr1 P5 O56 174.5(5) . .
O19 Sr1 P5 O56 -174.4(6) . .
O16 Sr1 P5 O56 -130.5(5) . .
O14 Sr1 P5 O56 -2.7(5) . .
Mo7 Sr1 P5 O56 -22.5(5) . .
P2 Sr1 P5 O56 76.1(5) . .
Mo13 Sr1 P5 O56 21.8(5) . .
O53 Sr1 P5 O51 75.0(3) . .
O58 Sr1 P5 O51 129.1(4) . .
O56 Sr1 P5 O51 133.9(6) . .
O42 Sr1 P5 O51 -96.3(3) . .
O33 Sr1 P5 O51 -170.1(3) . .
O43 Sr1 P5 O51 -51.6(3) . .
O19 Sr1 P5 O51 -40.5(5) . .
O16 Sr1 P5 O51 3.4(3) . .
O14 Sr1 P5 O51 131.2(3) . .
Mo7 Sr1 P5 O51 111.4(3) . .
P2 Sr1 P5 O51 -149.9(3) . .
Mo13 Sr1 P5 O51 155.7(3) . .
O53 Sr1 P5 O2 -37.9(6) . .
O58 Sr1 P5 O2 16.2(6) . .
O56 Sr1 P5 O2 21.0(7) . .
O42 Sr1 P5 O2 150.8(5) . .
O33 Sr1 P5 O2 77.0(6) . .
O43 Sr1 P5 O2 -164.5(6) . .
O19 Sr1 P5 O2 -153.4(6) . .
O16 Sr1 P5 O2 -109.5(6) . .
O14 Sr1 P5 O2 18.3(5) . .
Mo7 Sr1 P5 O2 -1.5(5) . .
P2 Sr1 P5 O2 97.1(5) . .
Mo13 Sr1 P5 O2 42.8(5) . .
O53 Sr1 P5 O66 -173.8(3) . .
O58 Sr1 P5 O66 -119.7(4) . .
O56 Sr1 P5 O66 -114.9(6) . .
O42 Sr1 P5 O66 14.9(3) . .
O33 Sr1 P5 O66 -58.9(3) . .
O43 Sr1 P5 O66 59.6(3) . .
O19 Sr1 P5 O66 70.7(5) . .
O16 Sr1 P5 O66 114.6(3) . .
O14 Sr1 P5 O66 -117.6(3) . .
Mo7 Sr1 P5 O66 -137.4(3) . .
P2 Sr1 P5 O66 -38.8(3) . .
Mo13 Sr1 P5 O66 -93.1(3) . .
O68 Mo12 O1 Mo13 124.3(13) . .
O59 Mo12 O1 Mo13 -126.6(13) . .
O75 Mo12 O1 Mo13 -0.2(16) . .
O66 Mo12 O1 Mo13 -41.5(13) . .
O46 Mo12 O1 Mo13 41.9(13) . .
O48 Mo13 O1 Mo12 -130.0(13) . .
O49 Mo13 O1 Mo12 124.4(13) . .
O14 Mo13 O1 Mo12 -1.6(17) . .
O56 Mo13 O1 Mo12 38.3(13) . .
O33 Mo13 O1 Mo12 -40.9(13) . .
Sr1 Mo13 O1 Mo12 -0.6(13) . .
O24 Mo5 O10 Mo3 -125.7(8) . .
O70 Mo5 O10 Mo3 128.6(8) . .
O61 Mo5 O10 Mo3 18.7(13) . .
O22 Mo5 O10 Mo3 -30.3(8) . .
O29 Mo5 O10 Mo3 56.1(8) . .
O26 Mo3 O10 Mo5 145.6(8) . .
O31 Mo3 O10 Mo5 -113.4(8) . .
O39 Mo3 O10 Mo5 -15(2) . .
O69 Mo3 O10 Mo5 50.6(8) . .
O16 Mo3 O10 Mo5 -28.1(8) . .
O73 Mo7 O14 Mo13 50.9(15) . .
O52 Mo7 O14 Mo13 -55.8(15) 2 .
O17 Mo7 O14 Mo13 179.5(11) . .
O58 Mo7 O14 Mo13 139.7(15) . .
O53 Mo7 O14 Mo13 -143.3(15) . .
Sr1 Mo7 O14 Mo13 177.8(16) . .
O73 Mo7 O14 Sr1 -126.9(3) . .
O52 Mo7 O14 Sr1 126.4(3) 2 .
O17 Mo7 O14 Sr1 1.7(9) . .
O58 Mo7 O14 Sr1 -38.1(2) . .
O53 Mo7 O14 Sr1 38.9(2) . .
O48 Mo13 O14 Mo7 -47.7(15) . .
O49 Mo13 O14 Mo7 57.1(15) . .
O1 Mo13 O14 Mo7 -176.4(11) . .
O56 Mo13 O14 Mo7 143.0(15) . .
O33 Mo13 O14 Mo7 -136.3(15) . .
Sr1 Mo13 O14 Mo7 -177.8(16) . .
O48 Mo13 O14 Sr1 130.1(3) . .
O49 Mo13 O14 Sr1 -125.2(3) . .
O1 Mo13 O14 Sr1 1.3(7) . .
O56 Mo13 O14 Sr1 -39.2(2) . .
O33 Mo13 O14 Sr1 41.5(2) . .
O53 Sr1 O14 Mo7 -40.2(3) . .
O58 Sr1 O14 Mo7 38.6(3) . .
O56 Sr1 O14 Mo7 -140.7(4) . .
O42 Sr1 O14 Mo7 139.8(3) . .
O33 Sr1 O14 Mo7 137.3(4) . .
O43 Sr1 O14 Mo7 -142.6(3) . .
O19 Sr1 O14 Mo7 35.2(4) . .
O16 Sr1 O14 Mo7 -38.7(4) . .
P2 Sr1 O14 Mo7 137.4(3) . .
Mo13 Sr1 O14 Mo7 179.3(5) . .
O53 Sr1 O14 Mo13 140.4(4) . .
O58 Sr1 O14 Mo13 -140.7(4) . .
O56 Sr1 O14 Mo13 39.9(3) . .
O42 Sr1 O14 Mo13 -39.5(4) . .
O33 Sr1 O14 Mo13 -42.1(3) . .
O43 Sr1 O14 Mo13 38.0(4) . .
O19 Sr1 O14 Mo13 -144.2(3) . .
O16 Sr1 O14 Mo13 141.9(3) . .
Mo7 Sr1 O14 Mo13 -179.3(5) . .
P2 Sr1 O14 Mo13 -42.0(2) . .
O19 P6 O16 Mo3 -178.1(5) . .
O27 P6 O16 Mo3 -55.7(7) . .
O29 P6 O16 Mo3 62.2(6) . .
O19 P6 O16 Sr1 -6.0(4) . .
O27 P6 O16 Sr1 116.4(4) . .
O29 P6 O16 Sr1 -125.8(3) . .
O26 Mo3 O16 P6 -113(2) . .
O31 Mo3 O16 P6 35.3(6) . .
O39 Mo3 O16 P6 128.5(6) . .
O10 Mo3 O16 P6 -54.3(6) . .
O69 Mo3 O16 P6 -139.1(6) . .
O26 Mo3 O16 Sr1 77(2) . .
O31 Mo3 O16 Sr1 -134.2(4) . .
O39 Mo3 O16 Sr1 -41.1(4) . .
O10 Mo3 O16 Sr1 136.1(4) . .
O69 Mo3 O16 Sr1 51.3(4) . .
O53 Sr1 O16 P6 122.0(4) . .
O58 Sr1 O16 P6 63.3(4) . .
O56 Sr1 O16 P6 -168.9(3) . .
O42 Sr1 O16 P6 -58.2(4) . .
O33 Sr1 O16 P6 -32.4(19) . .
O43 Sr1 O16 P6 -108.6(4) . .
O19 Sr1 O16 P6 4.0(3) . .
O14 Sr1 O16 P6 120.7(3) . .
Mo7 Sr1 O16 P6 101.4(3) . .
P2 Sr1 O16 P6 -50.9(6) . .
Mo13 Sr1 O16 P6 159.38(17) . .
O53 Sr1 O16 Mo3 -66.0(4) . .
O58 Sr1 O16 Mo3 -124.7(4) . .
O56 Sr1 O16 Mo3 3.1(5) . .
O42 Sr1 O16 Mo3 113.8(4) . .
O33 Sr1 O16 Mo3 139.6(16) . .
O43 Sr1 O16 Mo3 63.4(4) . .
O19 Sr1 O16 Mo3 176.0(5) . .
O14 Sr1 O16 Mo3 -67.3(5) . .
Mo7 Sr1 O16 Mo3 -86.6(4) . .
P2 Sr1 O16 Mo3 121.2(4) . .
Mo13 Sr1 O16 Mo3 -28.6(6) . .
O71 Mo16 O17 Mo7 125.0(11) . .
O8 Mo16 O17 Mo7 -127.7(11) . .
O61 Mo16 O17 Mo7 -2.4(14) . .
O38 Mo16 O17 Mo7 -44.0(11) . .
O22 Mo16 O17 Mo7 41.3(11) . .
O73 Mo7 O17 Mo16 130.7(11) . .
O52 Mo7 O17 Mo16 -124.7(11) 2 .
O14 Mo7 O17 Mo16 1.4(17) . .
O58 Mo7 O17 Mo16 40.8(11) . .
O53 Mo7 O17 Mo16 -35.3(11) . .
Sr1 Mo7 O17 Mo16 2.7(12) . .
O12 Mo18 O18 Mo8 124.3(7) . .
O60 Mo18 O18 Mo8 -131.3(7) . .
O61 Mo18 O18 Mo8 -19.5(12) . .
O38 Mo18 O18 Mo8 27.2(7) . .
O29 Mo18 O18 Mo8 -57.3(7) . .
O21 Mo8 O18 Mo18 -146.5(8) . .
O50 Mo8 O18 Mo18 16.8(18) . .
O47 Mo8 O18 Mo18 114.1(8) . .
O36 Mo8 O18 Mo18 -49.1(7) . .
O19 Mo8 O18 Mo18 29.7(7) . .
O27 P6 O19 Mo8 56.9(7) . .
O16 P6 O19 Mo8 179.0(5) . .
O29 P6 O19 Mo8 -61.9(6) . .
O27 P6 O19 Sr1 -116.1(4) . .
O16 P6 O19 Sr1 6.1(4) . .
O29 P6 O19 Sr1 125.2(3) . .
O21 Mo8 O19 P6 83(2) . .
O50 Mo8 O19 P6 -130.3(6) . .
O47 Mo8 O19 P6 -35.5(6) . .
O36 Mo8 O19 P6 137.0(6) . .
O18 Mo8 O19 P6 52.6(6) . .
O21 Mo8 O19 Sr1 -107(2) . .
O50 Mo8 O19 Sr1 40.6(4) . .
O47 Mo8 O19 Sr1 135.3(4) . .
O36 Mo8 O19 Sr1 -52.2(4) . .
O18 Mo8 O19 Sr1 -136.6(4) . .
O53 Sr1 O19 P6 -62.8(4) . .
O58 Sr1 O19 P6 -122.0(4) . .
O56 Sr1 O19 P6 38.8(16) . .
O42 Sr1 O19 P6 110.1(4) . .
O33 Sr1 O19 P6 171.0(3) . .
O43 Sr1 O19 P6 59.4(4) . .
O16 Sr1 O19 P6 -4.0(3) . .
O14 Sr1 O19 P6 -118.9(3) . .
Mo7 Sr1 O19 P6 -101.2(3) . .
P2 Sr1 O19 P6 153.2(3) . .
Mo13 Sr1 O19 P6 -157.88(18) . .
O53 Sr1 O19 Mo8 124.2(4) . .
O58 Sr1 O19 Mo8 65.0(4) . .
O56 Sr1 O19 Mo8 -134.1(13) . .
O42 Sr1 O19 Mo8 -62.9(4) . .
O33 Sr1 O19 Mo8 -2.0(5) . .
O43 Sr1 O19 Mo8 -113.6(4) . .
O16 Sr1 O19 Mo8 -177.0(5) . .
O14 Sr1 O19 Mo8 68.1(5) . .
Mo7 Sr1 O19 Mo8 85.8(4) . .
P2 Sr1 O19 Mo8 -19.8(4) . .
Mo13 Sr1 O19 Mo8 29.1(6) . .
O43 P3 O20 Mo6 -48.5(6) . .
O42 P3 O20 Mo6 -169.0(4) . .
O63 P3 O20 Mo6 71.0(6) . .
O43 P3 O20 Mo1 169.8(4) . .
O42 P3 O20 Mo1 49.3(6) . .
O63 P3 O20 Mo1 -70.6(6) . .
O55 Mo6 O20 P3 -93.0(15) . .
O65 Mo6 O20 P3 27.0(5) . .
O9 Mo6 O20 P3 117.8(5) . .
O74 Mo6 O20 P3 -149.5(6) . .
O32 Mo6 O20 P3 -61.8(5) . .
O55 Mo6 O20 Mo1 57.5(14) . .
O65 Mo6 O20 Mo1 177.4(3) . .
O9 Mo6 O20 Mo1 -91.8(3) . .
O74 Mo6 O20 Mo1 1.0(3) . .
O32 Mo6 O20 Mo1 88.6(3) . .
O35 Mo1 O20 P3 109.0(16) . .
O34 Mo1 O20 P3 -26.1(5) . .
O23 Mo1 O20 P3 -118.1(5) . .
O74 Mo1 O20 P3 150.0(6) . .
O28 Mo1 O20 P3 63.2(5) . .
O35 Mo1 O20 Mo6 -42.0(17) . .
O34 Mo1 O20 Mo6 -177.2(3) . .
O23 Mo1 O20 Mo6 90.9(3) . .
O74 Mo1 O20 Mo6 -1.0(3) . .
O28 Mo1 O20 Mo6 -87.8(3) . .
O44 P1 O22 Mo5 -105.6(6) . .
O69 P1 O22 Mo5 16.0(8) . .
O53 P1 O22 Mo5 133.1(6) . .
Sr1 P1 O22 Mo5 104.1(6) . .
O44 P1 O22 Mo16 60.5(6) . .
O69 P1 O22 Mo16 -177.9(4) . .
O53 P1 O22 Mo16 -60.8(5) . .
Sr1 P1 O22 Mo16 -89.8(4) . .
O24 Mo5 O22 P1 88.1(7) . .
O10 Mo5 O22 P1 -17.0(7) . .
O70 Mo5 O22 P1 -123.2(8) . .
O61 Mo5 O22 P1 -173.8(7) . .
O29 Mo5 O22 P1 -101.1(6) . .
O24 Mo5 O22 Mo16 -80.3(3) . .
O10 Mo5 O22 Mo16 174.5(3) . .
O70 Mo5 O22 Mo16 68.3(9) . .
O61 Mo5 O22 Mo16 17.7(3) . .
O29 Mo5 O22 Mo16 90.4(3) . .
O71 Mo16 O22 P1 -85.5(5) . .
O8 Mo16 O22 P1 140.9(13) . .
O17 Mo16 O22 P1 18.9(5) . .
O61 Mo16 O22 P1 171.0(6) . .
O38 Mo16 O22 P1 101.7(5) . .
O71 Mo16 O22 Mo5 85.0(3) . .
O8 Mo16 O22 Mo5 -48.7(15) . .
O17 Mo16 O22 Mo5 -170.6(3) . .
O61 Mo16 O22 Mo5 -18.5(3) . .
O38 Mo16 O22 Mo5 -87.9(3) . .
O4 Mo10 O23 Mo1 133(3) . .
O54 Mo10 O23 Mo1 -124(3) . .
O47 Mo10 O23 Mo1 32(3) . .
O41 Mo10 O23 Mo1 -46(4) . .
O27 Mo10 O23 Mo1 -52(3) . .
O35 Mo1 O23 Mo10 -135(3) . .
O34 Mo1 O23 Mo10 -32(3) . .
O74 Mo1 O23 Mo10 125(3) . .
O28 Mo1 O23 Mo10 59(4) . .
O20 Mo1 O23 Mo10 54(3) . .
O58 P4 O25 Fe1 25.1(6) . .
O36 P4 O25 Fe1 -97.3(5) . .
O38 P4 O25 Fe1 142.9(5) . .
Sr1 P4 O25 Fe1 15.0(8) . .
O44 Fe1 O25 P4 137(4) 2_545 .
O52 Fe1 O25 P4 130.7(5) . .
O73 Fe1 O25 P4 -56.9(5) . .
O13 Fe1 O25 P4 32.6(6) . .
O3 Fe1 O25 P4 -142.4(5) . .
O19 P6 O27 Mo10 -49.0(6) . .
O16 P6 O27 Mo10 -169.5(4) . .
O29 P6 O27 Mo10 71.5(6) . .
O19 P6 O27 Mo17 169.4(4) . .
O16 P6 O27 Mo17 48.9(6) . .
O29 P6 O27 Mo17 -70.1(6) . .
O4 Mo10 O27 P6 -90.8(18) . .
O23 Mo10 O27 P6 116.4(5) . .
O54 Mo10 O27 P6 -148.7(6) . .
O47 Mo10 O27 P6 25.2(5) . .
O41 Mo10 O27 P6 -62.2(5) . .
O4 Mo10 O27 Mo17 60.6(19) . .
O23 Mo10 O27 Mo17 -92.2(3) . .
O54 Mo10 O27 Mo17 2.7(3) . .
O47 Mo10 O27 Mo17 176.6(3) . .
O41 Mo10 O27 Mo17 89.2(3) . .
O7 Mo17 O27 P6 95.0(17) . .
O9 Mo17 O27 P6 -118.6(5) . .
O31 Mo17 O27 P6 -26.3(5) . .
O54 Mo17 O27 P6 148.5(6) . .
O62 Mo17 O27 P6 62.1(5) . .
O7 Mo17 O27 Mo10 -56.2(17) . .
O9 Mo17 O27 Mo10 90.2(3) . .
O31 Mo17 O27 Mo10 -177.5(3) . .
O54 Mo17 O27 Mo10 -2.7(3) . .
O62 Mo17 O27 Mo10 -89.1(3) . .
O57 Mo11 O28 Mo1 128.1(6) . .
O32 Mo11 O28 Mo1 20.6(6) . .
O64 Mo11 O28 Mo1 -134.4(6) . .
O67 Mo11 O28 Mo1 -82.5(9) . .
O63 Mo11 O28 Mo1 -64.1(6) . .
O35 Mo1 O28 Mo11 -144.2(6) . .
O34 Mo1 O28 Mo11 114.2(6) . .
O23 Mo1 O28 Mo11 22.3(17) . .
O74 Mo1 O28 Mo11 -44.5(6) . .
O20 Mo1 O28 Mo11 27.9(6) . .
O19 P6 O29 Mo15 120.7(4) . .
O27 P6 O29 Mo15 -0.6(6) . .
O16 P6 O29 Mo15 -120.8(4) . .
O19 P6 O29 Mo18 4.8(6) . .
O27 P6 O29 Mo18 -116.5(5) . .
O16 P6 O29 Mo18 123.3(4) . .
O19 P6 O29 Mo5 -122.4(5) . .
O27 P6 O29 Mo5 116.3(5) . .
O16 P6 O29 Mo5 -3.9(6) . .
O6 Mo15 O29 P6 -179.6(8) . .
O62 Mo15 O29 P6 48.6(5) . .
O41 Mo15 O29 P6 -48.0(5) . .
O70 Mo15 O29 P6 140.2(5) . .
O60 Mo15 O29 P6 -138.9(5) . .
O6 Mo15 O29 Mo18 -46.6(10) . .
O62 Mo15 O29 Mo18 -178.4(3) . .
O41 Mo15 O29 Mo18 85.0(3) . .
O70 Mo15 O29 Mo18 -86.9(3) . .
O60 Mo15 O29 Mo18 -6.0(3) . .
O6 Mo15 O29 Mo5 46.4(10) . .
O62 Mo15 O29 Mo5 -85.4(3) . .
O41 Mo15 O29 Mo5 178.0(3) . .
O70 Mo15 O29 Mo5 6.1(2) . .
O60 Mo15 O29 Mo5 87.1(3) . .
O12 Mo18 O29 P6 -153.9(16) . .
O18 Mo18 O29 P6 35.5(5) . .
O60 Mo18 O29 P6 136.3(5) . .
O61 Mo18 O29 P6 -126.4(5) . .
O38 Mo18 O29 P6 -51.8(5) . .
O12 Mo18 O29 Mo15 76.5(18) . .
O18 Mo18 O29 Mo15 -94.1(3) . .
O60 Mo18 O29 Mo15 6.7(3) . .
O61 Mo18 O29 Mo15 104.1(3) . .
O38 Mo18 O29 Mo15 178.6(3) . .
O12 Mo18 O29 Mo5 -13.9(18) . .
O18 Mo18 O29 Mo5 175.5(3) . .
O60 Mo18 O29 Mo5 -83.7(3) . .
O61 Mo18 O29 Mo5 13.6(2) . .
O38 Mo18 O29 Mo5 88.2(3) . .
O24 Mo5 O29 P6 155.4(17) . .
O10 Mo5 O29 P6 -35.3(5) . .
O70 Mo5 O29 P6 -137.1(5) . .
O61 Mo5 O29 P6 126.0(5) . .
O22 Mo5 O29 P6 51.2(5) . .
O24 Mo5 O29 Mo15 -74.4(18) . .
O10 Mo5 O29 Mo15 94.9(3) . .
O70 Mo5 O29 Mo15 -6.9(3) . .
O61 Mo5 O29 Mo15 -103.8(3) . .
O22 Mo5 O29 Mo15 -178.6(3) . .
O24 Mo5 O29 Mo18 15.8(19) . .
O10 Mo5 O29 Mo18 -174.8(3) . .
O70 Mo5 O29 Mo18 83.4(3) . .
O61 Mo5 O29 Mo18 -13.6(2) . .
O22 Mo5 O29 Mo18 -88.3(3) . .
O45 Mo14 O30 Mo9 124.7(8) . .
O67 Mo14 O30 Mo9 -130.1(8) . .
O75 Mo14 O30 Mo9 -16.2(13) . .
O66 Mo14 O30 Mo9 28.3(8) . .
O63 Mo14 O30 Mo9 -56.0(8) . .
O37 Mo9 O30 Mo14 -146.3(8) . .
O39 Mo9 O30 Mo14 16.6(19) . .
O65 Mo9 O30 Mo14 112.6(8) . .
O51 Mo9 O30 Mo14 -50.6(8) . .
O43 Mo9 O30 Mo14 28.7(8) . .
O26 Mo3 O31 Mo17 158.9(11) . .
O39 Mo3 O31 Mo17 -102.9(11) . .
O10 Mo3 O31 Mo17 64.8(11) . .
O69 Mo3 O31 Mo17 1.0(19) . .
O16 Mo3 O31 Mo17 -17.2(11) . .
O7 Mo17 O31 Mo3 -155.8(11) . .
O9 Mo17 O31 Mo3 103.5(11) . .
O54 Mo17 O31 Mo3 2.2(17) . .
O62 Mo17 O31 Mo3 -64.2(11) . .
O27 Mo17 O31 Mo3 14.3(11) . .
O57 Mo11 O32 Mo6 -124.2(6) . .
O28 Mo11 O32 Mo6 -17.7(7) . .
O64 Mo11 O32 Mo6 85.3(9) . .
O67 Mo11 O32 Mo6 139.3(6) . .
O63 Mo11 O32 Mo6 68.2(6) . .
O55 Mo6 O32 Mo11 140.9(7) . .
O65 Mo6 O32 Mo11 -118.1(7) . .
O9 Mo6 O32 Mo11 -34.3(18) . .
O74 Mo6 O32 Mo11 40.3(6) . .
O20 Mo6 O32 Mo11 -32.5(6) . .
O72 P2 O33 Mo13 -170.1(4) . .
O46 P2 O33 Mo13 64.7(6) . .
O5 P2 O33 Mo13 -50.9(6) . .
Sr1 P2 O33 Mo13 134.6(7) . .
O72 P2 O33 Sr1 55.2(6) . .
O46 P2 O33 Sr1 -70.0(5) . .
O5 P2 O33 Sr1 174.4(4) . .
O48 Mo13 O33 P2 72.7(6) . .
O49 Mo13 O33 P2 -123.3(12) . .
O14 Mo13 O33 P2 171.2(6) . .
O1 Mo13 O33 P2 -27.7(5) . .
O56 Mo13 O33 P2 -109.6(5) . .
Sr1 Mo13 O33 P2 -143.3(6) . .
O48 Mo13 O33 Sr1 -144.1(3) . .
O49 Mo13 O33 Sr1 20.0(14) . .
O14 Mo13 O33 Sr1 -45.5(3) . .
O1 Mo13 O33 Sr1 115.6(3) . .
O56 Mo13 O33 Sr1 33.6(2) . .
O53 Sr1 O33 P2 -177.9(4) . .
O58 Sr1 O33 P2 -121.9(5) . .
O56 Sr1 O33 P2 114.1(5) . .
O42 Sr1 O33 P2 1.8(4) . .
O43 Sr1 O33 P2 49.5(5) . .
O19 Sr1 O33 P2 -58.5(5) . .
O16 Sr1 O33 P2 -25(2) . .
O14 Sr1 O33 P2 179.8(6) . .
Mo7 Sr1 O33 P2 -159.6(5) . .
Mo13 Sr1 O33 P2 145.5(6) . .
O53 Sr1 O33 Mo13 36.6(3) . .
O58 Sr1 O33 Mo13 92.7(3) . .
O56 Sr1 O33 Mo13 -31.3(2) . .
O42 Sr1 O33 Mo13 -143.7(3) . .
O43 Sr1 O33 Mo13 -96.0(3) . .
O19 Sr1 O33 Mo13 156.1(2) . .
O16 Sr1 O33 Mo13 -170.2(16) . .
O14 Sr1 O33 Mo13 34.4(2) . .
Mo7 Sr1 O33 Mo13 54.93(19) . .
P2 Sr1 O33 Mo13 -145.5(6) . .
O35 Mo1 O34 Mo2 -156.2(11) . .
O23 Mo1 O34 Mo2 102.8(12) . .
O74 Mo1 O34 Mo2 6.3(18) . .
O28 Mo1 O34 Mo2 -63.3(12) . .
O20 Mo1 O34 Mo2 15.8(12) . .
O11 Mo2 O34 Mo1 157.9(11) . .
O50 Mo2 O34 Mo1 -102.4(12) . .
O40 Mo2 O34 Mo1 64.0(12) . .
O72 Mo2 O34 Mo1 2.1(19) . .
O42 Mo2 O34 Mo1 -18.8(11) . .
O25 P4 O36 Mo8 -148.5(6) . .
O58 P4 O36 Mo8 89.0(6) . .
O38 P4 O36 Mo8 -29.1(7) . .
Sr1 P4 O36 Mo8 67.2(6) . .
O21 Mo8 O36 P4 137.9(6) . .
O50 Mo8 O36 P4 -120.8(6) . .
O47 Mo8 O36 P4 -12.9(13) . .
O18 Mo8 O36 P4 47.4(6) . .
O19 Mo8 O36 P4 -36.0(6) . .
O25 P4 O38 Mo18 102.5(6) . .
O58 P4 O38 Mo18 -137.8(6) . .
O36 P4 O38 Mo18 -18.0(7) . .
Sr1 P4 O38 Mo18 -107.5(6) . .
O25 P4 O38 Mo16 -56.7(5) . .
O58 P4 O38 Mo16 63.0(5) . .
O36 P4 O38 Mo16 -177.2(4) . .
Sr1 P4 O38 Mo16 93.3(4) . .
O12 Mo18 O38 P4 -85.1(7) . .
O18 Mo18 O38 P4 19.6(6) . .
O60 Mo18 O38 P4 125.8(8) . .
O61 Mo18 O38 P4 178.0(7) . .
O29 Mo18 O38 P4 104.6(6) . .
O12 Mo18 O38 Mo16 77.4(3) . .
O18 Mo18 O38 Mo16 -177.9(3) . .
O60 Mo18 O38 Mo16 -71.7(9) . .
O61 Mo18 O38 Mo16 -19.5(3) . .
O29 Mo18 O38 Mo16 -92.9(3) . .
O71 Mo16 O38 P4 -139.8(13) . .
O8 Mo16 O38 P4 84.0(5) . .
O17 Mo16 O38 P4 -20.8(5) . .
O61 Mo16 O38 P4 -174.0(5) . .
O22 Mo16 O38 P4 -103.9(5) . .
O71 Mo16 O38 Mo18 54.4(15) . .
O8 Mo16 O38 Mo18 -81.8(3) . .
O17 Mo16 O38 Mo18 173.4(3) . .
O61 Mo16 O38 Mo18 20.2(3) . .
O22 Mo16 O38 Mo18 90.3(3) . .
O37 Mo9 O39 Mo3 -127(2) . .
O65 Mo9 O39 Mo3 -25(2) . .
O30 Mo9 O39 Mo3 70(3) . .
O51 Mo9 O39 Mo3 137(2) . .
O43 Mo9 O39 Mo3 59(2) . .
O26 Mo3 O39 Mo9 128(2) . .
O31 Mo3 O39 Mo9 26(2) . .
O10 Mo3 O39 Mo9 -72(3) . .
O69 Mo3 O39 Mo9 -136(2) . .
O16 Mo3 O39 Mo9 -59(2) . .
O15 Mo4 O40 Mo2 -128.3(8) . .
O64 Mo4 O40 Mo2 126.5(7) . .
O75 Mo4 O40 Mo2 10.3(12) . .
O46 Mo4 O40 Mo2 -32.4(7) . .
O63 Mo4 O40 Mo2 52.1(7) . .
O11 Mo2 O40 Mo4 149.8(8) . .
O50 Mo2 O40 Mo4 -11.5(18) . .
O34 Mo2 O40 Mo4 -108.6(8) . .
O72 Mo2 O40 Mo4 55.2(8) . .
O42 Mo2 O40 Mo4 -24.0(7) . .
O6 Mo15 O41 Mo10 -128.9(6) . .
O62 Mo15 O41 Mo10 -21.3(6) . .
O70 Mo15 O41 Mo10 85.1(10) . .
O60 Mo15 O41 Mo10 137.6(6) . .
O29 Mo15 O41 Mo10 65.4(6) . .
O4 Mo10 O41 Mo15 144.9(6) . .
O23 Mo10 O41 Mo15 -36.4(17) . .
O54 Mo10 O41 Mo15 43.0(6) . .
O47 Mo10 O41 Mo15 -115.3(6) . .
O27 Mo10 O41 Mo15 -30.0(6) . .
O43 P3 O42 Mo2 -179.2(4) . .
O20 P3 O42 Mo2 -57.5(6) . .
O63 P3 O42 Mo2 60.6(6) . .
O43 P3 O42 Sr1 -4.8(4) . .
O20 P3 O42 Sr1 117.0(4) . .
O63 P3 O42 Sr1 -125.0(3) . .
O11 Mo2 O42 P3 -116(3) . .
O50 Mo2 O42 P3 130.0(5) . .
O34 Mo2 O42 P3 36.4(5) . .
O40 Mo2 O42 P3 -53.0(5) . .
O72 Mo2 O42 P3 -137.1(5) . .
O11 Mo2 O42 Sr1 72(3) . .
O50 Mo2 O42 Sr1 -42.6(4) . .
O34 Mo2 O42 Sr1 -136.1(4) . .
O40 Mo2 O42 Sr1 134.5(4) . .
O72 Mo2 O42 Sr1 50.4(4) . .
O53 Sr1 O42 P3 -58.7(15) . .
O58 Sr1 O42 P3 -168.0(3) . .
O56 Sr1 O42 P3 61.9(3) . .
O33 Sr1 O42 P3 123.3(3) . .
O43 Sr1 O42 P3 3.1(3) . .
O19 Sr1 O42 P3 -109.1(3) . .
O16 Sr1 O42 P3 -60.0(3) . .
O14 Sr1 O42 P3 121.1(3) . .
Mo7 Sr1 O42 P3 162.04(16) . .
P2 Sr1 O42 P3 124.0(4) . .
Mo13 Sr1 O42 P3 101.0(3) . .
O53 Sr1 O42 Mo2 115.6(14) . .
O58 Sr1 O42 Mo2 6.2(5) . .
O56 Sr1 O42 Mo2 -123.9(4) . .
O33 Sr1 O42 Mo2 -62.4(4) . .
O43 Sr1 O42 Mo2 177.4(5) . .
O19 Sr1 O42 Mo2 65.1(4) . .
O16 Sr1 O42 Mo2 114.2(4) . .
O14 Sr1 O42 Mo2 -64.6(5) . .
Mo7 Sr1 O42 Mo2 -23.7(6) . .
P2 Sr1 O42 Mo2 -61.7(3) . .
Mo13 Sr1 O42 Mo2 -84.7(4) . .
O42 P3 O43 Mo9 178.2(5) . .
O20 P3 O43 Mo9 55.9(6) . .
O63 P3 O43 Mo9 -61.6(6) . .
O42 P3 O43 Sr1 4.8(4) . .
O20 P3 O43 Sr1 -117.5(4) . .
O63 P3 O43 Sr1 124.9(3) . .
O37 Mo9 O43 P3 102(3) . .
O39 Mo9 O43 P3 -129.6(5) . .
O65 Mo9 O43 P3 -36.6(5) . .
O30 Mo9 O43 P3 53.2(5) . .
O51 Mo9 O43 P3 137.4(6) . .
O37 Mo9 O43 Sr1 -86(3) . .
O39 Mo9 O43 Sr1 41.8(4) . .
O65 Mo9 O43 Sr1 134.9(4) . .
O30 Mo9 O43 Sr1 -135.4(4) . .
O51 Mo9 O43 Sr1 -51.1(4) . .
O53 Sr1 O43 P3 167.7(3) . .
O58 Sr1 O43 P3 52.2(15) . .
O56 Sr1 O43 P3 -123.1(3) . .
O42 Sr1 O43 P3 -3.2(3) . .
O33 Sr1 O43 P3 -62.6(3) . .
O19 Sr1 O43 P3 60.3(3) . .
O16 Sr1 O43 P3 110.0(3) . .
O14 Sr1 O43 P3 -121.4(3) . .
Mo7 Sr1 O43 P3 -161.22(16) . .
P2 Sr1 O43 P3 -47.5(3) . .
Mo13 Sr1 O43 P3 -102.0(3) . .
O53 Sr1 O43 Mo9 -5.8(5) . .
O58 Sr1 O43 Mo9 -121.3(13) . .
O56 Sr1 O43 Mo9 63.4(4) . .
O42 Sr1 O43 Mo9 -176.7(5) . .
O33 Sr1 O43 Mo9 123.9(4) . .
O19 Sr1 O43 Mo9 -113.2(4) . .
O16 Sr1 O43 Mo9 -63.5(4) . .
O14 Sr1 O43 Mo9 65.1(5) . .
Mo7 Sr1 O43 Mo9 25.3(6) . .
P2 Sr1 O43 Mo9 139.0(3) . .
Mo13 Sr1 O43 Mo9 84.5(3) . .
O69 P1 O44 Fe1 97.0(5) . 2
O53 P1 O44 Fe1 -21.9(6) . 2
O22 P1 O44 Fe1 -140.2(5) . 2
Sr1 P1 O44 Fe1 -9.3(8) . 2
O33 P2 O46 Mo4 143.1(5) . .
O72 P2 O46 Mo4 18.5(7) . .
O5 P2 O46 Mo4 -98.1(6) . .
Sr1 P2 O46 Mo4 109.0(5) . .
O33 P2 O46 Mo12 -59.6(5) . .
O72 P2 O46 Mo12 175.8(4) . .
O5 P2 O46 Mo12 59.1(5) . .
Sr1 P2 O46 Mo12 -93.8(4) . .
O15 Mo4 O46 P2 84.1(6) . .
O64 Mo4 O46 P2 -124.3(8) . .
O40 Mo4 O46 P2 -19.5(6) . .
O75 Mo4 O46 P2 -179.7(6) . .
O63 Mo4 O46 P2 -105.8(6) . .
O15 Mo4 O46 Mo12 -77.0(3) . .
O64 Mo4 O46 Mo12 74.6(8) . .
O40 Mo4 O46 Mo12 179.4(3) . .
O75 Mo4 O46 Mo12 19.2(2) . .
O63 Mo4 O46 Mo12 93.1(3) . .
O68 Mo12 O46 P2 -84.7(5) . .
O59 Mo12 O46 P2 147.4(13) . .
O1 Mo12 O46 P2 22.3(5) . .
O75 Mo12 O46 P2 175.9(5) . .
O66 Mo12 O46 P2 106.5(5) . .
O68 Mo12 O46 Mo4 79.7(3) . .
O59 Mo12 O46 Mo4 -48.2(14) . .
O1 Mo12 O46 Mo4 -173.3(3) . .
O75 Mo12 O46 Mo4 -19.8(3) . .
O66 Mo12 O46 Mo4 -89.1(3) . .
O21 Mo8 O47 Mo10 -158.5(12) . .
O50 Mo8 O47 Mo10 99.7(12) . .
O36 Mo8 O47 Mo10 -7.8(19) . .
O18 Mo8 O47 Mo10 -67.5(12) . .
O19 Mo8 O47 Mo10 14.9(12) . .
O4 Mo10 O47 Mo8 158.6(12) . .
O23 Mo10 O47 Mo8 -100.6(12) . .
O54 Mo10 O47 Mo8 2.5(17) . .
O41 Mo10 O47 Mo8 66.4(12) . .
O27 Mo10 O47 Mo8 -11.8(12) . .
O21 Mo8 O50 Mo2 -115(2) . .
O47 Mo8 O50 Mo2 -15(2) . .
O36 Mo8 O50 Mo2 147(2) . .
O18 Mo8 O50 Mo2 82(3) . .
O19 Mo8 O50 Mo2 69(2) . .
O11 Mo2 O50 Mo8 118(2) . .
O34 Mo2 O50 Mo8 16(2) . .
O40 Mo2 O50 Mo8 -81(3) . .
O72 Mo2 O50 Mo8 -147(2) . .
O42 Mo2 O50 Mo8 -69(2) . .
O56 P5 O51 Mo9 93.5(7) . .
O2 P5 O51 Mo9 -145.8(6) . .
O66 P5 O51 Mo9 -27.1(7) . .
Sr1 P5 O51 Mo9 67.9(6) . .
O37 Mo9 O51 P5 139.1(6) . .
O39 Mo9 O51 P5 -122.3(6) . .
O65 Mo9 O51 P5 -18.2(14) . .
O30 Mo9 O51 P5 45.4(6) . .
O43 Mo9 O51 P5 -37.1(6) . .
O44 Fe1 O52 Mo7 -39.6(6) 2_545 2_545
O25 Fe1 O52 Mo7 139.9(6) . 2_545
O73 Fe1 O52 Mo7 66(2) . 2_545
O13 Fe1 O52 Mo7 -125.7(6) . 2_545
O3 Fe1 O52 Mo7 58.2(6) . 2_545
O44 P1 O53 Mo7 -46.9(6) . .
O69 P1 O53 Mo7 -166.6(4) . .
O22 P1 O53 Mo7 74.2(5) . .
Sr1 P1 O53 Mo7 149.8(8) . .
O44 P1 O53 Sr1 163.3(5) . .
O69 P1 O53 Sr1 43.6(6) . .
O22 P1 O53 Sr1 -75.7(6) . .
O73 Mo7 O53 P1 -120.5(12) . .
O52 Mo7 O53 P1 55.6(5) 2 .
O14 Mo7 O53 P1 156.4(5) . .
O17 Mo7 O53 P1 -37.4(5) . .
O58 Mo7 O53 P1 -121.3(5) . .
Sr1 Mo7 O53 P1 -157.9(6) . .
O73 Mo7 O53 Sr1 37.4(13) . .
O52 Mo7 O53 Sr1 -146.5(3) 2 .
O14 Mo7 O53 Sr1 -45.6(3) . .
O17 Mo7 O53 Sr1 120.6(3) . .
O58 Mo7 O53 Sr1 36.6(2) . .
O58 Sr1 O53 P1 121.4(6) . .
O56 Sr1 O53 P1 -114.4(5) . .
O42 Sr1 O53 P1 7.7(18) . .
O33 Sr1 O53 P1 -174.3(5) . .
O43 Sr1 O53 P1 -49.2(6) . .
O19 Sr1 O53 P1 56.5(5) . .
O16 Sr1 O53 P1 9.2(5) . .
O14 Sr1 O53 P1 -172.1(6) . .
Mo7 Sr1 O53 P1 155.1(7) . .
P2 Sr1 O53 P1 -175.3(4) . .
Mo13 Sr1 O53 P1 -152.6(5) . .
O58 Sr1 O53 Mo7 -33.7(2) . .
O56 Sr1 O53 Mo7 90.6(3) . .
O42 Sr1 O53 Mo7 -147.3(13) . .
O33 Sr1 O53 Mo7 30.6(3) . .
O43 Sr1 O53 Mo7 155.7(2) . .
O19 Sr1 O53 Mo7 -98.6(3) . .
O16 Sr1 O53 Mo7 -145.9(3) . .
O14 Sr1 O53 Mo7 32.9(2) . .
P2 Sr1 O53 Mo7 29.6(4) . .
Mo13 Sr1 O53 Mo7 52.36(19) . .
O4 Mo10 O54 Mo17 -174.6(5) . .
O23 Mo10 O54 Mo17 83.6(5) . .
O47 Mo10 O54 Mo17 -18.8(10) . .
O41 Mo10 O54 Mo17 -83.3(4) . .
O27 Mo10 O54 Mo17 -3.8(4) . .
O7 Mo17 O54 Mo10 174.5(4) . .
O9 Mo17 O54 Mo10 -84.7(5) . .
O31 Mo17 O54 Mo10 16.5(10) . .
O62 Mo17 O54 Mo10 83.8(4) . .
O27 Mo17 O54 Mo10 3.8(4) . .
O51 P5 O56 Mo13 167.6(4) . .
O2 P5 O56 Mo13 50.9(6) . .
O66 P5 O56 Mo13 -70.1(6) . .
Sr1 P5 O56 Mo13 -142.1(8) . .
O51 P5 O56 Sr1 -50.3(6) . .
O2 P5 O56 Sr1 -167.0(4) . .
O66 P5 O56 Sr1 72.0(5) . .
O48 Mo13 O56 P5 127.4(15) . .
O49 Mo13 O56 P5 -67.5(6) . .
O14 Mo13 O56 P5 -166.1(6) . .
O1 Mo13 O56 P5 33.0(5) . .
O33 Mo13 O56 P5 115.9(6) . .
Sr1 Mo13 O56 P5 150.2(7) . .
O48 Mo13 O56 Sr1 -22.7(18) . .
O49 Mo13 O56 Sr1 142.4(3) . .
O14 Mo13 O56 Sr1 43.7(3) . .
O1 Mo13 O56 Sr1 -117.2(3) . .
O33 Mo13 O56 Sr1 -34.2(2) . .
O53 Sr1 O56 P5 119.9(5) . .
O58 Sr1 O56 P5 176.2(4) . .
O42 Sr1 O56 P5 -52.2(5) . .
O33 Sr1 O56 P5 -118.7(5) . .
O43 Sr1 O56 P5 -4.6(5) . .
O19 Sr1 O56 P5 16.7(18) . .
O16 Sr1 O56 P5 55.8(6) . .
O14 Sr1 O56 P5 176.8(6) . .
Mo7 Sr1 O56 P5 157.8(5) . .
P2 Sr1 O56 P5 -100.0(5) . .
Mo13 Sr1 O56 P5 -150.2(7) . .
O53 Sr1 O56 Mo13 -89.9(3) . .
O58 Sr1 O56 Mo13 -33.5(3) . .
O42 Sr1 O56 Mo13 98.0(3) . .
O33 Sr1 O56 Mo13 31.5(2) . .
O43 Sr1 O56 Mo13 145.6(3) . .
O19 Sr1 O56 Mo13 166.9(13) . .
O16 Sr1 O56 Mo13 -154.0(2) . .
O14 Sr1 O56 Mo13 -32.9(2) . .
Mo7 Sr1 O56 Mo13 -52.0(2) . .
P2 Sr1 O56 Mo13 50.22(19) . .
O25 P4 O58 Mo7 45.8(6) . .
O36 P4 O58 Mo7 168.2(4) . .
O38 P4 O58 Mo7 -72.7(5) . .
Sr1 P4 O58 Mo7 -146.4(8) . .
O25 P4 O58 Sr1 -167.8(4) . .
O36 P4 O58 Sr1 -45.4(6) . .
O38 P4 O58 Sr1 73.7(6) . .
O73 Mo7 O58 P4 -61.5(5) . .
O52 Mo7 O58 P4 106.5(12) 2 .
O14 Mo7 O58 P4 -161.2(5) . .
O17 Mo7 O58 P4 33.4(5) . .
O53 Mo7 O58 P4 118.3(5) . .
Sr1 Mo7 O58 P4 154.6(6) . .
O73 Mo7 O58 Sr1 143.9(3) . .
O52 Mo7 O58 Sr1 -48.1(12) 2 .
O14 Mo7 O58 Sr1 44.1(3) . .
O17 Mo7 O58 Sr1 -121.3(3) . .
O53 Mo7 O58 Sr1 -36.3(2) . .
O53 Sr1 O58 P4 -118.8(5) . .
O56 Sr1 O58 P4 176.0(4) . .
O42 Sr1 O58 P4 51.8(6) . .
O33 Sr1 O58 P4 117.7(5) . .
O43 Sr1 O58 P4 1.0(17) . .
O19 Sr1 O58 P4 -7.4(5) . .
O16 Sr1 O58 P4 -54.8(5) . .
O14 Sr1 O58 P4 175.3(6) . .
Mo7 Sr1 O58 P4 -152.8(7) . .
P2 Sr1 O58 P4 100.8(5) . .
Mo13 Sr1 O58 P4 156.0(5) . .
O53 Sr1 O58 Mo7 34.0(2) . .
O56 Sr1 O58 Mo7 -31.3(3) . .
O42 Sr1 O58 Mo7 -155.4(2) . .
O33 Sr1 O58 Mo7 -89.6(3) . .
O43 Sr1 O58 Mo7 153.8(12) . .
O19 Sr1 O58 Mo7 145.4(3) . .
O16 Sr1 O58 Mo7 97.9(2) . .
O14 Sr1 O58 Mo7 -31.9(2) . .
P2 Sr1 O58 Mo7 -106.4(2) . .
Mo13 Sr1 O58 Mo7 -51.22(19) . .
O12 Mo18 O60 Mo15 -179.6(4) . .
O18 Mo18 O60 Mo15 73.0(5) . .
O61 Mo18 O60 Mo15 -80.3(5) . .
O38 Mo18 O60 Mo15 -30.9(11) . .
O29 Mo18 O60 Mo15 -9.0(4) . .
O6 Mo15 O60 Mo18 177.4(5) . .
O62 Mo15 O60 Mo18 29.8(11) . .
O41 Mo15 O60 Mo18 -77.1(5) . .
O70 Mo15 O60 Mo18 83.9(5) . .
O29 Mo15 O60 Mo18 9.3(4) . .
O71 Mo16 O61 Mo18 164.7(4) . .
O8 Mo16 O61 Mo18 59.4(4) . .
O17 Mo16 O61 Mo18 -67.1(6) . .
O38 Mo16 O61 Mo18 -22.2(3) . .
O22 Mo16 O61 Mo18 -114.2(4) . .
O71 Mo16 O61 Mo5 -60.7(4) . .
O8 Mo16 O61 Mo5 -166.0(4) . .
O17 Mo16 O61 Mo5 67.5(6) . .
O38 Mo16 O61 Mo5 112.4(4) . .
O22 Mo16 O61 Mo5 20.4(3) . .
O12 Mo18 O61 Mo16 -71.3(4) . .
O18 Mo18 O61 Mo16 73.5(7) . .
O60 Mo18 O61 Mo16 -173.1(4) . .
O38 Mo18 O61 Mo16 24.2(3) . .
O29 Mo18 O61 Mo16 113.3(4) . .
O12 Mo18 O61 Mo5 157.1(4) . .
O18 Mo18 O61 Mo5 -58.1(7) . .
O60 Mo18 O61 Mo5 55.2(4) . .
O38 Mo18 O61 Mo5 -107.4(4) . .
O29 Mo18 O61 Mo5 -18.3(3) . .
O24 Mo5 O61 Mo16 71.5(4) . .
O10 Mo5 O61 Mo16 -73.8(7) . .
O70 Mo5 O61 Mo16 174.2(4) . .
O22 Mo5 O61 Mo16 -22.3(3) . .
O29 Mo5 O61 Mo16 -113.2(4) . .
O24 Mo5 O61 Mo18 -157.0(4) . .
O10 Mo5 O61 Mo18 57.7(7) . .
O70 Mo5 O61 Mo18 -54.3(4) . .
O22 Mo5 O61 Mo18 109.1(4) . .
O29 Mo5 O61 Mo18 18.3(3) . .
O6 Mo15 O62 Mo17 130.0(6) . .
O41 Mo15 O62 Mo17 22.0(6) . .
O70 Mo15 O62 Mo17 -135.4(6) . .
O60 Mo15 O62 Mo17 -83.7(11) . .
O29 Mo15 O62 Mo17 -64.2(6) . .
O7 Mo17 O62 Mo15 -145.1(6) . .
O9 Mo17 O62 Mo15 25.6(18) . .
O31 Mo17 O62 Mo15 114.1(6) . .
O54 Mo17 O62 Mo15 -43.7(6) . .
O27 Mo17 O62 Mo15 28.8(6) . .
O43 P3 O63 Mo4 -123.0(5) . .
O42 P3 O63 Mo4 -3.8(6) . .
O20 P3 O63 Mo4 117.1(5) . .
O43 P3 O63 Mo11 119.7(4) . .
O42 P3 O63 Mo11 -121.1(4) . .
O20 P3 O63 Mo11 -0.2(5) . .
O43 P3 O63 Mo14 4.8(6) . .
O42 P3 O63 Mo14 124.0(5) . .
O20 P3 O63 Mo14 -115.1(5) . .
O15 Mo4 O63 P3 147.3(18) . .
O64 Mo4 O63 P3 -136.2(5) . .
O40 Mo4 O63 P3 -34.9(5) . .
O75 Mo4 O63 P3 125.6(5) . .
O46 Mo4 O63 P3 50.6(5) . .
O15 Mo4 O63 Mo11 -82.3(19) . .
O64 Mo4 O63 Mo11 -5.8(3) . .
O40 Mo4 O63 Mo11 95.5(3) . .
O75 Mo4 O63 Mo11 -104.0(3) . .
O46 Mo4 O63 Mo11 -178.9(3) . .
O15 Mo4 O63 Mo14 7(2) . .
O64 Mo4 O63 Mo14 83.8(3) . .
O40 Mo4 O63 Mo14 -174.9(3) . .
O75 Mo4 O63 Mo14 -14.4(2) . .
O46 Mo4 O63 Mo14 -89.3(3) . .
O57 Mo11 O63 P3 -179.2(10) . .
O32 Mo11 O63 P3 -48.2(5) . .
O28 Mo11 O63 P3 49.0(5) . .
O64 Mo11 O63 P3 139.6(5) . .
O67 Mo11 O63 P3 -138.7(5) . .
O57 Mo11 O63 Mo4 46.2(13) . .
O32 Mo11 O63 Mo4 177.3(3) . .
O28 Mo11 O63 Mo4 -85.5(3) . .
O64 Mo11 O63 Mo4 5.1(2) . .
O67 Mo11 O63 Mo4 86.8(3) . .
O57 Mo11 O63 Mo14 -46.7(12) . .
O32 Mo11 O63 Mo14 84.4(3) . .
O28 Mo11 O63 Mo14 -178.5(3) . .
O64 Mo11 O63 Mo14 -87.8(3) . .
O67 Mo11 O63 Mo14 -6.1(2) . .
O45 Mo14 O63 P3 -150.0(17) . .
O67 Mo14 O63 P3 136.2(5) . .
O30 Mo14 O63 P3 33.7(5) . .
O75 Mo14 O63 P3 -126.0(5) . .
O66 Mo14 O63 P3 -52.0(5) . .
O45 Mo14 O63 Mo4 -9(2) . .
O67 Mo14 O63 Mo4 -83.2(3) . .
O30 Mo14 O63 Mo4 174.3(3) . .
O75 Mo14 O63 Mo4 14.6(2) . .
O66 Mo14 O63 Mo4 88.6(3) . .
O45 Mo14 O63 Mo11 80.9(19) . .
O67 Mo14 O63 Mo11 7.1(3) . .
O30 Mo14 O63 Mo11 -95.4(3) . .
O75 Mo14 O63 Mo11 104.9(3) . .
O66 Mo14 O63 Mo11 178.9(3) . .
O15 Mo4 O64 Mo11 178.2(4) . .
O40 Mo4 O64 Mo11 -75.0(5) . .
O75 Mo4 O64 Mo11 79.4(4) . .
O46 Mo4 O64 Mo11 27.1(11) . .
O63 Mo4 O64 Mo11 8.0(4) . .
O57 Mo11 O64 Mo4 -177.6(5) . .
O32 Mo11 O64 Mo4 -26.3(10) . .
O28 Mo11 O64 Mo4 78.3(5) . .
O67 Mo11 O64 Mo4 -82.8(5) . .
O63 Mo11 O64 Mo4 -8.2(4) . .
O37 Mo9 O65 Mo6 -153.4(12) . .
O39 Mo9 O65 Mo6 107.6(12) . .
O30 Mo9 O65 Mo6 -59.0(12) . .
O51 Mo9 O65 Mo6 4(2) . .
O43 Mo9 O65 Mo6 22.2(12) . .
O55 Mo6 O65 Mo9 149.0(12) . .
O9 Mo6 O65 Mo9 -109.3(12) . .
O74 Mo6 O65 Mo9 -11.0(18) . .
O32 Mo6 O65 Mo9 58.1(12) . .
O20 Mo6 O65 Mo9 -19.7(12) . .
O56 P5 O66 Mo14 -141.0(5) . .
O51 P5 O66 Mo14 -19.1(7) . .
O2 P5 O66 Mo14 96.8(6) . .
Sr1 P5 O66 Mo14 -108.7(5) . .
O56 P5 O66 Mo12 60.3(5) . .
O51 P5 O66 Mo12 -177.8(4) . .
O2 P5 O66 Mo12 -61.9(6) . .
Sr1 P5 O66 Mo12 92.7(4) . .
O45 Mo14 O66 P5 -84.1(6) . .
O67 Mo14 O66 P5 127.0(8) . .
O30 Mo14 O66 P5 20.7(6) . .
O75 Mo14 O66 P5 178.5(6) . .
O63 Mo14 O66 P5 105.5(6) . .
O45 Mo14 O66 Mo12 78.0(3) . .
O67 Mo14 O66 Mo12 -70.9(8) . .
O30 Mo14 O66 Mo12 -177.2(3) . .
O75 Mo14 O66 Mo12 -19.4(3) . .
O63 Mo14 O66 Mo12 -92.3(3) . .
O68 Mo12 O66 P5 -146.5(10) . .
O59 Mo12 O66 P5 84.3(5) . .
O1 Mo12 O66 P5 -21.3(5) . .
O75 Mo12 O66 P5 -175.0(5) . .
O46 Mo12 O66 P5 -104.6(5) . .
O68 Mo12 O66 Mo14 48.4(12) . .
O59 Mo12 O66 Mo14 -80.8(4) . .
O1 Mo12 O66 Mo14 173.6(3) . .
O75 Mo12 O66 Mo14 19.9(3) . .
O46 Mo12 O66 Mo14 90.3(3) . .
O45 Mo14 O67 Mo11 179.8(4) . .
O30 Mo14 O67 Mo11 71.6(5) . .
O75 Mo14 O67 Mo11 -80.3(4) . .
O66 Mo14 O67 Mo11 -31.7(10) . .
O63 Mo14 O67 Mo11 -9.7(4) . .
O57 Mo11 O67 Mo14 179.7(5) . .
O32 Mo11 O67 Mo14 -75.2(5) . .
O28 Mo11 O67 Mo14 29.5(10) . .
O64 Mo11 O67 Mo14 83.6(5) . .
O63 Mo11 O67 Mo14 10.0(4) . .
O44 P1 O69 Mo3 148.9(6) . .
O53 P1 O69 Mo3 -90.0(6) . .
O22 P1 O69 Mo3 26.2(8) . .
Sr1 P1 O69 Mo3 -70.0(6) . .
O26 Mo3 O69 P1 -137.3(6) . .
O31 Mo3 O69 P1 21.0(14) . .
O39 Mo3 O69 P1 125.1(6) . .
O10 Mo3 O69 P1 -43.6(6) . .
O16 Mo3 O69 P1 39.5(6) . .
O24 Mo5 O70 Mo15 -179.5(4) . .
O10 Mo5 O70 Mo15 -71.2(5) . .
O61 Mo5 O70 Mo15 80.6(5) . .
O22 Mo5 O70 Mo15 32.5(11) . .
O29 Mo5 O70 Mo15 9.5(4) . .
O6 Mo15 O70 Mo5 -178.0(5) . .
O62 Mo15 O70 Mo5 76.9(5) . .
O41 Mo15 O70 Mo5 -30.6(10) . .
O60 Mo15 O70 Mo5 -85.4(5) . .
O29 Mo15 O70 Mo5 -9.9(4) . .
O33 P2 O72 Mo2 -96.7(6) . .
O46 P2 O72 Mo2 27.4(7) . .
O5 P2 O72 Mo2 142.6(6) . .
Sr1 P2 O72 Mo2 -67.4(5) . .
O11 Mo2 O72 P2 -140.5(6) . .
O50 Mo2 O72 P2 120.4(6) . .
O34 Mo2 O72 P2 15.8(14) . .
O40 Mo2 O72 P2 -47.0(6) . .
O42 Mo2 O72 P2 37.0(6) . .
O52 Mo7 O73 Fe1 -166.8(5) 2 .
O14 Mo7 O73 Fe1 89.5(5) . .
O17 Mo7 O73 Fe1 -72.6(5) . .
O58 Mo7 O73 Fe1 9.9(5) . .
O53 Mo7 O73 Fe1 9.1(16) . .
Sr1 Mo7 O73 Fe1 39.8(6) . .
O44 Fe1 O73 Mo7 -151.0(5) 2_545 .
O25 Fe1 O73 Mo7 29.9(6) . .
O52 Fe1 O73 Mo7 103(2) . .
O13 Fe1 O73 Mo7 -65.0(6) . .
O3 Fe1 O73 Mo7 111.2(6) . .
O55 Mo6 O74 Mo1 -170.5(4) . .
O65 Mo6 O74 Mo1 -10.4(10) . .
O9 Mo6 O74 Mo1 87.5(4) . .
O32 Mo6 O74 Mo1 -80.3(4) . .
O20 Mo6 O74 Mo1 -1.3(4) . .
O35 Mo1 O74 Mo6 174.0(4) . .
O34 Mo1 O74 Mo6 11.3(11) . .
O23 Mo1 O74 Mo6 -85.4(4) . .
O28 Mo1 O74 Mo6 81.9(4) . .
O20 Mo1 O74 Mo6 1.3(4) . .
O45 Mo14 O75 Mo12 -71.0(4) . .
O67 Mo14 O75 Mo12 -173.2(4) . .
O30 Mo14 O75 Mo12 70.9(7) . .
O66 Mo14 O75 Mo12 24.0(3) . .
O63 Mo14 O75 Mo12 113.0(4) . .
O45 Mo14 O75 Mo4 156.8(4) . .
O67 Mo14 O75 Mo4 54.6(4) . .
O30 Mo14 O75 Mo4 -61.3(7) . .
O66 Mo14 O75 Mo4 -108.2(4) . .
O63 Mo14 O75 Mo4 -19.2(3) . .
O68 Mo12 O75 Mo14 165.7(4) . .
O59 Mo12 O75 Mo14 60.9(4) . .
O1 Mo12 O75 Mo14 -67.3(6) . .
O66 Mo12 O75 Mo14 -22.3(3) . .
O46 Mo12 O75 Mo14 -112.5(4) . .
O68 Mo12 O75 Mo4 -59.5(4) . .
O59 Mo12 O75 Mo4 -164.3(4) . .
O1 Mo12 O75 Mo4 67.5(6) . .
O66 Mo12 O75 Mo4 112.5(4) . .
O46 Mo12 O75 Mo4 22.3(3) . .
O15 Mo4 O75 Mo14 -156.8(4) . .
O64 Mo4 O75 Mo14 -54.1(4) . .
O40 Mo4 O75 Mo14 63.6(8) . .
O46 Mo4 O75 Mo14 108.3(4) . .
O63 Mo4 O75 Mo14 19.6(3) . .
O15 Mo4 O75 Mo12 70.8(4) . .
O64 Mo4 O75 Mo12 173.5(4) . .
O40 Mo4 O75 Mo12 -68.9(7) . .
O46 Mo4 O75 Mo12 -24.1(3) . .
O63 Mo4 O75 Mo12 -112.9(4) . .
C7 N3 C1 N7 0.0(16) . .
C12 N3 C1 N7 -171.0(13) . .
C13 N2 C3 N4 0.3(16) . .
C5 N4 C3 N2 -0.8(15) . .
C9 N4 C3 N2 172.9(11) . .
C19 C2 C4 C9 -171.9(11) . .
C3 N4 C5 C13 1.0(15) . .
C9 N4 C5 C13 -172.7(12) . .
C11 N5 C6 N1 -2.3(16) . .
C10 N1 C6 N5 1.0(17) . .
C15 N1 C6 N5 -174.8(12) . .
C1 N3 C7 C8 0.7(19) . .
C12 N3 C7 C8 171.6(14) . .
N3 C7 C8 N7 -1.0(19) . .
C3 N4 C9 C4 -104.2(15) . .
C5 N4 C9 C4 68.5(16) . .
C2 C4 C9 N4 52.2(15) . .
C6 N1 C10 C11 0.6(19) . .
C15 N1 C10 C11 176.1(14) . .
N1 C10 C11 N5 -2.0(19) . .
C6 N5 C11 C10 2.6(17) . .
C7 C8 N7 C1 1.0(18) . .
N3 C1 N7 C8 -0.6(17) . .
C7 N3 C12 C38 -98.9(18) . .
C1 N3 C12 C38 70.3(18) . .
C3 N2 C13 C5 0.4(17) . .
N4 C5 C13 N2 -0.9(16) . .
C10 N1 C15 C20 -87(2) . .
C6 N1 C15 C20 87.3(18) . .
C18 N6 C17 N8 0.3(18) . .
C19 N6 C17 N8 -175.0(14) . .
C16 N8 C17 N6 0.9(19) . .
C17 N8 C16 C18 -1.7(19) . .
N8 C16 C18 N6 1.9(19) . .
C17 N6 C18 C16 -1.5(19) . .
C19 N6 C18 C16 173.7(15) . .
C17 N6 C19 C2 109.4(16) . .
C18 N6 C19 C2 -64.9(19) . .
C4 C2 C19 N6 178.8(11) . .
N1 C15 C20 C21 61(2) . .
C15 C20 C21 C25 174.4(14) . .
C26 N9 C23 N10 -2(3) . .
C25 N9 C23 N10 -177.2(19) . .
C20 C21 C25 N9 -105(2) . .
C26 N9 C25 C21 131(2) . .
C23 N9 C25 C21 -55(3) . .
C23 N9 C26 C40 8(3) . .
C25 N9 C26 C40 -177(2) . .
N9 C23 N10 C40 -4(3) . .
C34 N11 C33 C35 -1(2) . .
C36 N11 C33 C35 -176.5(16) . .
C35 N12 C34 N11 2(3) . .
C33 N11 C34 N12 -1(2) . .
C36 N11 C34 N12 175.0(17) . .
C34 N12 C35 C33 -2(2) . .
N11 C33 C35 N12 2(2) . .
N9 C26 C40 N10 -10(3) . .
C23 N10 C40 C26 9(3) . .
C33 N11 C36 C37 108(2) . .
C34 N11 C36 C37 -67(3) . .
N11 C36 C37 C38 -63(2) . .
C36 C37 C38 C12 -172.2(15) . .
N3 C12 C38 C37 168.6(14) . .
